data_1518828
loop_
_publ_author_name
'Braunschweig, Holger'
'Radacki, Krzysztof'
'Shang, Rong'

_publ_section_title
;
 Side-on coordination of boryl and borylene complexes to cationic coinage
 metal fragments
;
_journal_issue 5
_journal_name_full 'Chem. Sci.'
_journal_page_first 2989
_journal_paper_doi 10.1039/C5SC00211G
_journal_volume 6
_journal_year 2015
_chemical_formula_moiety 'C22 H28 Ag B2 Mn2 O4, C24 H12 B Cl8'
_chemical_formula_sum 'C46 H40 Ag B3 Cl8 Mn2 O4'
_chemical_formula_weight 2381.12
_chemical_name_systematic 09'_staggered
_space_group_crystal_system monoclinic
_space_group_IT_number 14
_space_group_name_Hall '-P 2ybc'
_space_group_name_H-M_alt 'P 1 21/c 1'
_symmetry_space_group_name_Hall '-P 2ybc'
_symmetry_space_group_name_H-M 'P 1 21/c 1'
_atom_sites_solution_hydrogens geom
_atom_sites_solution_secondary iterative
_audit_creation_method SHELXL-2014/6
_audit_update_record
;
2014-11-07 deposited with the CCDC.
2015-03-09 downloaded from the CCDC.
;
_cell_angle_alpha 90
_cell_angle_beta 113.909(17)
_cell_angle_gamma 90
_cell_formula_units_Z 8
_cell_length_a 18.444(9)
_cell_length_b 33.901(13)
_cell_length_c 17.285(5)
_cell_measurement_reflns_used 9882
_cell_measurement_temperature 100(2)
_cell_measurement_theta_max 27.61
_cell_measurement_theta_min 2.53
_cell_volume 9880(7)
_computing_cell_refinement 'Saint+ ver. 8.18C (Bruker AXS)'
_computing_data_collection 'APEX2 ver. 2014.3 (Bruker AXS)'
_computing_data_reduction 'Saint+ ver. 8.18C (Bruker AXS)'
_computing_molecular_graphics 'ShelXLe (Huebschle et all, 2011)'
_computing_publication_material 'SHELXL-2014/6 (Sheldrick, 2014)'
_computing_structure_refinement 'SHELXL-2014/6 (Sheldrick, 2014)'
_computing_structure_solution 'SHELXT (Sheldrick, 2012)'
_diffrn_ambient_temperature 100(2)
_diffrn_detector_area_resol_mean 8.333
_diffrn_measured_fraction_theta_full 0.999
_diffrn_measured_fraction_theta_max 1.000
_diffrn_measurement_device_type 'Bruker D8 Quest'
_diffrn_measurement_method '\f and \w scans'
_diffrn_radiation_type MoK\a
_diffrn_radiation_wavelength 0.71073
_diffrn_reflns_av_R_equivalents 0.0531
_diffrn_reflns_av_unetI/netI 0.0284
_diffrn_reflns_Laue_measured_fraction_full 0.999
_diffrn_reflns_Laue_measured_fraction_max 1.000
_diffrn_reflns_limit_h_max 23
_diffrn_reflns_limit_h_min -23
_diffrn_reflns_limit_k_max 42
_diffrn_reflns_limit_k_min -42
_diffrn_reflns_limit_l_max 21
_diffrn_reflns_limit_l_min -21
_diffrn_reflns_number 176364
_diffrn_reflns_point_group_measured_fraction_full 0.999
_diffrn_reflns_point_group_measured_fraction_max 1.000
_diffrn_reflns_theta_full 26.000
_diffrn_reflns_theta_max 26.371
_diffrn_reflns_theta_min 2.178
_exptl_absorpt_coefficient_mu 1.371
_exptl_absorpt_correction_T_max 0.7457
_exptl_absorpt_correction_T_min 0.6698
_exptl_absorpt_correction_type multi-scan
_exptl_absorpt_process_details 'Sadabs 2014/3 (Bruker 2014)'
_exptl_crystal_colour colourless
_exptl_crystal_density_diffrn 1.601
_exptl_crystal_description plate
_exptl_crystal_F_000 4768
_exptl_crystal_size_max 0.216
_exptl_crystal_size_mid 0.139
_exptl_crystal_size_min 0.084
_refine_diff_density_max 2.362
_refine_diff_density_min -1.252
_refine_diff_density_rms 0.103
_refine_ls_extinction_method none
_refine_ls_goodness_of_fit_ref 1.057
_refine_ls_hydrogen_treatment constr
_refine_ls_matrix_type full
_refine_ls_number_parameters 1500
_refine_ls_number_reflns 20207
_refine_ls_number_restraints 1842
_refine_ls_restrained_S_all 1.051
_refine_ls_R_factor_all 0.0628
_refine_ls_R_factor_gt 0.0481
_refine_ls_shift/su_max 0.001
_refine_ls_shift/su_mean 0.000
_refine_ls_structure_factor_coef Fsqd
_refine_ls_weighting_details 'w=1/[\s^2^(Fo^2^)+(0.0449P)^2^+36.6015P] where P=(Fo^2^+2Fc^2^)/3'
_refine_ls_weighting_scheme calc
_refine_ls_wR_factor_gt 0.1107
_refine_ls_wR_factor_ref 0.1189
_reflns_Friedel_coverage 0.000
_reflns_number_gt 16589
_reflns_number_total 20207
_reflns_threshold_expression 'I > 2\s(I)'
_cod_data_source_file c5sc00211g2.cif
_cod_data_source_block 9'_staggered
_cod_depositor_comments
;
Adding full bibliography for 1518822--1518832.cif.

2019-07-22
Z value and formula fixed to values more according to usual
chemical conventions.                 miguel
;
_cod_original_formula_sum 'C92 H80 Ag2 B6 Cl16 Mn4 O8'
_cod_original_formula_weight 2381.12
_cod_original_formula_units_Z 4
_cod_original_cell_volume 9881(7)
_cod_database_code 1518828
_shelx_space_group_comment
;
The symmetry employed for this shelxl refinement is uniquely defined
by the following loop, which should always be used as a source of
symmetry information in preference to the above space-group names.
They are only intended as comments.
;
_shelx_estimated_absorpt_t_min 0.756
_shelx_estimated_absorpt_t_max 0.894
_shelxl_version_number 2014/6

loop_
_space_group_symop_operation_xyz
'x, y, z'
'-x, y+1/2, -z+1/2'
'-x, -y, -z'
'x, -y-1/2, z-1/2'

loop_
_atom_site_label
_atom_site_type_symbol
_atom_site_fract_x
_atom_site_fract_y
_atom_site_fract_z
_atom_site_U_iso_or_equiv
_atom_site_adp_type
_atom_site_occupancy
_atom_site_site_symmetry_order
_atom_site_calc_flag
_atom_site_refinement_flags_posn
_atom_site_refinement_flags_adp
_atom_site_refinement_flags_occupancy
_atom_site_disorder_assembly
_atom_site_disorder_group
Mn1_1 Mn 0.14427(3) 0.38557(2) 0.15541(4) 0.02125(13) Uani 1 1 d . . . . .
C1_1 C 0.0754(2) 0.42288(12) 0.0953(3) 0.0265(9) Uani 1 1 d . . . . .
O1_1 O 0.03136(18) 0.44684(9) 0.05852(19) 0.0341(7) Uani 1 1 d . . . . .
C2_1 C 0.1070(2) 0.35423(12) 0.0619(3) 0.0275(9) Uani 1 1 d . . . . .
O2_1 O 0.0780(2) 0.33425(9) 0.0040(2) 0.0387(8) Uani 1 1 d . . . . .
Ag1_1 Ag 0.2656(6) 0.3683(3) 0.1186(5) 0.0160(5) Uani 0.374(5) 1 d . U P A 1
Mn2_1 Mn 0.3784(3) 0.32615(15) 0.1039(3) 0.0288(7) Uani 0.374(5) 1 d . U P A 1
C3_1 C 0.4195(12) 0.3636(5) 0.1948(12) 0.0300(11) Uani 0.374(5) 1 d . U P A 1
O3_1 O 0.4470(9) 0.3826(4) 0.2497(10) 0.0332(18) Uani 0.374(5) 1 d . U P A 1
C4_1 C 0.4445(8) 0.3454(4) 0.0624(8) 0.0329(9) Uani 0.374(5) 1 d . U P A 1
O4_1 O 0.4890(6) 0.3593(4) 0.0375(7) 0.0431(15) Uani 0.374(5) 1 d . U P A 1
Ag1_101 Ag 0.2612(4) 0.36703(19) 0.1075(3) 0.0244(7) Uani 0.626(5) 1 d . U P A 2
Mn2_101 Mn 0.3828(2) 0.33226(8) 0.0864(2) 0.0303(4) Uani 0.626(5) 1 d . U P A 2
C3_101 C 0.4211(7) 0.3561(3) 0.1857(7) 0.0313(9) Uani 0.626(5) 1 d . U P A 2
O3_101 O 0.4565(6) 0.3719(2) 0.2511(6) 0.0399(15) Uani 0.626(5) 1 d . U P A 2
C4_101 C 0.4456(5) 0.3630(2) 0.0557(5) 0.0315(9) Uani 0.626(5) 1 d . U P A 2
O4_101 O 0.4873(3) 0.38123(19) 0.0359(4) 0.0395(12) Uani 0.626(5) 1 d . U P A 2
B1_2 B 0.2104(3) 0.42444(10) 0.1446(2) 0.0234(9) Uani 1 1 d D . . . .
C2_2 C 0.2480(2) 0.46447(10) 0.1463(2) 0.0296(9) Uani 1 1 d D . . . .
C3_2 C 0.2402(3) 0.48978(11) 0.2169(2) 0.0364(10) Uani 1 1 d D . . . .
H3A_2 H 0.2644 0.5157 0.2185 0.055 Uiso 1 1 calc R U . . .
H3B_2 H 0.1840 0.4931 0.2054 0.055 Uiso 1 1 calc R U . . .
H3C_2 H 0.2674 0.4766 0.2716 0.055 Uiso 1 1 calc R U . . .
C4_2 C 0.2060(3) 0.48559(11) 0.0606(2) 0.0361(10) Uani 1 1 d D . . . .
H4A_2 H 0.2308 0.5113 0.0626 0.054 Uiso 1 1 calc R U . . .
H4B_2 H 0.2105 0.4695 0.0156 0.054 Uiso 1 1 calc R U . . .
H4C_2 H 0.1498 0.4893 0.0491 0.054 Uiso 1 1 calc R U . . .
C5_2 C 0.3383(3) 0.46107(14) 0.1655(3) 0.0398(11) Uani 1 1 d . . . . .
H5A_2 H 0.3602 0.4875 0.1660 0.060 Uiso 1 1 calc R U . . .
H5B_2 H 0.3664 0.4486 0.2208 0.060 Uiso 1 1 calc R U . . .
H5C_2 H 0.3450 0.4450 0.1216 0.060 Uiso 1 1 calc R U . . .
B1_3 B 0.3116(11) 0.3567(6) 0.0134(10) 0.0285(18) Uani 0.374(5) 1 d D U P A 1
C2_3 C 0.2706(8) 0.3727(3) -0.0759(9) 0.0322(16) Uani 0.374(5) 1 d D U P A 1
C3_3 C 0.3040(11) 0.4140(4) -0.0804(15) 0.037(3) Uani 0.374(5) 1 d D U P A 1
H3A_3 H 0.2776 0.4243 -0.1381 0.055 Uiso 0.374(5) 1 calc R U P A 1
H3B_3 H 0.2943 0.4317 -0.0409 0.055 Uiso 0.374(5) 1 calc R U P A 1
H3C_3 H 0.3611 0.4120 -0.0652 0.055 Uiso 0.374(5) 1 calc R U P A 1
C4_3 C 0.1802(8) 0.3755(4) -0.1040(12) 0.034(2) Uani 0.374(5) 1 d D U P A 1
H4A_3 H 0.1558 0.3859 -0.1618 0.051 Uiso 0.374(5) 1 calc R U P A 1
H4B_3 H 0.1587 0.3492 -0.1022 0.051 Uiso 0.374(5) 1 calc R U P A 1
H4C_3 H 0.1684 0.3932 -0.0657 0.051 Uiso 0.374(5) 1 calc R U P A 1
C5_3 C 0.2878(10) 0.3456(5) -0.1386(10) 0.033(2) Uani 0.374(5) 1 d . U P A 1
H5A_3 H 0.2611 0.3561 -0.1961 0.050 Uiso 0.374(5) 1 calc R U P A 1
H5B_3 H 0.3451 0.3446 -0.1230 0.050 Uiso 0.374(5) 1 calc R U P A 1
H5C_3 H 0.2681 0.3189 -0.1363 0.050 Uiso 0.374(5) 1 calc R U P A 1
B1_103 B 0.3079(6) 0.3627(3) 0.0016(6) 0.0291(15) Uani 0.626(5) 1 d D U P A 2
C2_103 C 0.2611(5) 0.3820(2) -0.0833(5) 0.0317(13) Uani 0.626(5) 1 d D U P A 2
C3_103 C 0.2984(6) 0.4223(3) -0.0869(9) 0.0387(19) Uani 0.626(5) 1 d D U P A 2
H3A_103 H 0.2681 0.4348 -0.1418 0.058 Uiso 0.626(5) 1 calc R U P A 2
H3B_103 H 0.2973 0.4393 -0.0415 0.058 Uiso 0.626(5) 1 calc R U P A 2
H3C_103 H 0.3534 0.4185 -0.0798 0.058 Uiso 0.626(5) 1 calc R U P A 2
C4_103 C 0.1734(5) 0.3879(3) -0.0993(7) 0.0376(19) Uani 0.626(5) 1 d D U P A 2
H4A_103 H 0.1447 0.3992 -0.1558 0.056 Uiso 0.626(5) 1 calc R U P A 2
H4B_103 H 0.1698 0.4059 -0.0566 0.056 Uiso 0.626(5) 1 calc R U P A 2
H4C_103 H 0.1499 0.3624 -0.0956 0.056 Uiso 0.626(5) 1 calc R U P A 2
C5_103 C 0.2650(6) 0.3546(3) -0.1526(7) 0.042(2) Uani 0.626(5) 1 d . U P A 2
H5A_103 H 0.2350 0.3664 -0.2083 0.063 Uiso 0.626(5) 1 calc R U P A 2
H5B_103 H 0.3204 0.3511 -0.1442 0.063 Uiso 0.626(5) 1 calc R U P A 2
H5C_103 H 0.2419 0.3290 -0.1493 0.063 Uiso 0.626(5) 1 calc R U P A 2
C1_4 C 0.2021(3) 0.34684(14) 0.2610(3) 0.0366(11) Uani 1 1 d . . . . .
H1_4 H 0.2420 0.3284 0.2644 0.044 Uiso 1 1 calc R U . . .
C2_4 C 0.1198(3) 0.33996(15) 0.2283(3) 0.0435(12) Uani 1 1 d . . . . .
H2_4 H 0.0944 0.3156 0.2062 0.052 Uiso 1 1 calc R U . . .
C3_4 C 0.0817(3) 0.37454(18) 0.2335(3) 0.0496(14) Uani 1 1 d . . . . .
H3_4 H 0.0260 0.3780 0.2150 0.059 Uiso 1 1 calc R U . . .
C4_4 C 0.1389(3) 0.40313(17) 0.2702(3) 0.0466(13) Uani 1 1 d . . . . .
H4_4 H 0.1292 0.4296 0.2818 0.056 Uiso 1 1 calc R U . . .
C5_4 C 0.2136(3) 0.38654(16) 0.2876(3) 0.0411(11) Uani 1 1 d . . . . .
H5_4 H 0.2631 0.3997 0.3128 0.049 Uiso 1 1 calc R U . . .
C1_5 C 0.3734(7) 0.2776(4) 0.1815(6) 0.0619(17) Uani 0.374(5) 1 d G U P A 1
H1_5 H 0.3798 0.2794 0.2387 0.074 Uiso 0.374(5) 1 calc R U P A 1
C2_5 C 0.4350(5) 0.2716(4) 0.1533(7) 0.0637(16) Uani 0.374(5) 1 d G U P A 1
H2_5 H 0.4898 0.2687 0.1884 0.076 Uiso 0.374(5) 1 calc R U P A 1
C3_5 C 0.4002(7) 0.2707(4) 0.0634(7) 0.0637(14) Uani 0.374(5) 1 d G U P A 1
H3_5 H 0.4277 0.2671 0.0279 0.076 Uiso 0.374(5) 1 calc R U P A 1
C4_5 C 0.3172(7) 0.2762(5) 0.0361(6) 0.0633(16) Uani 0.374(5) 1 d G U P A 1
H4_5 H 0.2794 0.2769 -0.0210 0.076 Uiso 0.374(5) 1 calc R U P A 1
C5_5 C 0.3006(6) 0.2805(4) 0.1090(8) 0.0616(16) Uani 0.374(5) 1 d G U P A 1
H5_5 H 0.2498 0.2845 0.1093 0.074 Uiso 0.374(5) 1 calc R U P A 1
C1_105 C 0.3360(4) 0.2778(2) 0.1140(5) 0.0591(13) Uani 0.626(5) 1 d G U P A 2
H1_105 H 0.3006 0.2760 0.1412 0.071 Uiso 0.626(5) 1 calc R U P A 2
C2_105 C 0.4201(4) 0.2771(2) 0.1545(3) 0.0633(15) Uani 0.626(5) 1 d G U P A 2
H2_105 H 0.4508 0.2748 0.2136 0.076 Uiso 0.626(5) 1 calc R U P A 2
C3_105 C 0.4503(3) 0.2805(2) 0.0911(5) 0.0638(15) Uani 0.626(5) 1 d G U P A 2
H3_105 H 0.5047 0.2809 0.1004 0.077 Uiso 0.626(5) 1 calc R U P A 2
C4_105 C 0.3848(5) 0.2833(2) 0.0114(4) 0.0646(15) Uani 0.626(5) 1 d G U P A 2
H4_105 H 0.3878 0.2858 -0.0420 0.078 Uiso 0.626(5) 1 calc R U P A 2
C5_105 C 0.3142(3) 0.2816(3) 0.0255(4) 0.0637(14) Uani 0.626(5) 1 d G U P A 2
H5_105 H 0.2616 0.2828 -0.0168 0.076 Uiso 0.626(5) 1 calc R U P A 2
Mn1_11 Mn 0.74592(4) 0.41175(2) 0.53914(4) 0.03044(15) Uani 1 1 d . . . . .
C1_11 C 0.7425(3) 0.46420(17) 0.5482(3) 0.0463(13) Uani 1 1 d . . . . .
O1_11 O 0.7373(3) 0.49760(12) 0.5545(3) 0.0697(13) Uani 1 1 d . . . . .
C2_11 C 0.8532(3) 0.41395(13) 0.5806(3) 0.0324(10) Uani 1 1 d . . . . .
O2_11 O 0.9210(2) 0.41618(11) 0.6104(2) 0.0489(9) Uani 1 1 d . . . . .
Ag1_11 Ag 0.7976(2) 0.37848(9) 0.4341(2) 0.0206(3) Uani 0.597(3) 1 d . . P B 1
Mn2_11 Mn 0.8989(2) 0.35184(7) 0.3793(2) 0.0328(5) Uani 0.597(3) 1 d . U P B 1
C3_11 C 0.8753(5) 0.3524(3) 0.2669(6) 0.0409(12) Uani 0.597(3) 1 d . U P B 1
O3_11 O 0.8639(4) 0.3499(2) 0.1980(4) 0.0571(15) Uani 0.597(3) 1 d . U P B 1
C4_11 C 0.8978(5) 0.4064(2) 0.3787(5) 0.0388(12) Uani 0.597(3) 1 d . U P B 1
O4_11 O 0.8991(4) 0.43953(17) 0.3789(4) 0.0472(13) Uani 0.597(3) 1 d . U P B 1
Ag1_111 Ag 0.7838(2) 0.37319(14) 0.4261(3) 0.0206(3) Uani 0.403(3) 1 d . U P B 2
Mn2_111 Mn 0.9028(3) 0.33970(10) 0.3925(3) 0.0314(6) Uani 0.403(3) 1 d . U P B 2
C3_111 C 0.9405(7) 0.3399(4) 0.5093(8) 0.0348(13) Uani 0.403(3) 1 d . U P B 2
O3_111 O 0.9680(5) 0.3388(3) 0.5793(5) 0.0458(18) Uani 0.403(3) 1 d . U P B 2
C4_111 C 0.9143(6) 0.2868(3) 0.3972(7) 0.0298(13) Uani 0.403(3) 1 d . U P B 2
O4_111 O 0.9251(5) 0.2542(2) 0.4052(5) 0.0357(16) Uani 0.403(3) 1 d . U P B 2
B1_12 B 0.7077(2) 0.42911(14) 0.4273(2) 0.0292(10) Uani 1 1 d D . . . .
C2_12 C 0.6632(2) 0.45065(10) 0.3445(2) 0.0324(10) Uani 1 1 d D . . . .
C3_12 C 0.5858(3) 0.46803(16) 0.3445(3) 0.0528(14) Uani 1 1 d D . . . .
H3A_12 H 0.5569 0.4820 0.2910 0.079 Uiso 1 1 calc R U . . .
H3B_12 H 0.5527 0.4466 0.3505 0.079 Uiso 1 1 calc R U . . .
H3C_12 H 0.5986 0.4865 0.3918 0.079 Uiso 1 1 calc R U . . .
C4_12 C 0.6422(3) 0.42284(13) 0.2679(2) 0.0419(11) Uani 1 1 d D . . . .
H4A_12 H 0.6136 0.4376 0.2156 0.063 Uiso 1 1 calc R U . . .
H4B_12 H 0.6910 0.4119 0.2669 0.063 Uiso 1 1 calc R U . . .
H4C_12 H 0.6086 0.4013 0.2725 0.063 Uiso 1 1 calc R U . . .
C5_12 C 0.7148(3) 0.48415(16) 0.3347(3) 0.0477(13) Uani 1 1 d . . . . .
H5A_12 H 0.6858 0.4980 0.2811 0.072 Uiso 1 1 calc R U . . .
H5B_12 H 0.7276 0.5027 0.3818 0.072 Uiso 1 1 calc R U . . .
H5C_12 H 0.7640 0.4732 0.3347 0.072 Uiso 1 1 calc R U . . .
B1_13 B 0.7983(4) 0.3277(3) 0.3406(5) 0.0291(12) Uani 0.597(3) 1 d D U P B 1
C2_13 C 0.7256(4) 0.3042(2) 0.2865(4) 0.0360(10) Uani 0.597(3) 1 d D U P B 1
C3_13 C 0.6895(5) 0.3221(4) 0.1967(4) 0.0376(15) Uani 0.597(3) 1 d D U P B 1
H3A_13 H 0.6424 0.3070 0.1614 0.056 Uiso 0.597(3) 1 calc R U P B 1
H3B_13 H 0.6746 0.3496 0.1998 0.056 Uiso 0.597(3) 1 calc R U P B 1
H3C_13 H 0.7287 0.3210 0.1718 0.056 Uiso 0.597(3) 1 calc R U P B 1
C4_13 C 0.6625(5) 0.3040(3) 0.3236(6) 0.0405(14) Uani 0.597(3) 1 d D U P B 1
H4A_13 H 0.6165 0.2885 0.2869 0.061 Uiso 0.597(3) 1 calc R U P B 1
H4B_13 H 0.6849 0.2922 0.3802 0.061 Uiso 0.597(3) 1 calc R U P B 1
H4C_13 H 0.6458 0.3311 0.3274 0.061 Uiso 0.597(3) 1 calc R U P B 1
C5_13 C 0.7615(6) 0.2631(3) 0.2694(7) 0.0412(16) Uani 0.597(3) 1 d . U P B 1
H5A_13 H 0.7179 0.2458 0.2344 0.062 Uiso 0.597(3) 1 calc R U P B 1
H5B_13 H 0.7960 0.2685 0.2400 0.062 Uiso 0.597(3) 1 calc R U P B 1
H5C_13 H 0.7922 0.2501 0.3235 0.062 Uiso 0.597(3) 1 calc R U P B 1
B1_113 B 0.7964(6) 0.3191(4) 0.3262(8) 0.0293(13) Uani 0.403(3) 1 d D U P B 2
C2_113 C 0.7182(5) 0.2982(3) 0.2788(6) 0.0365(11) Uani 0.403(3) 1 d D U P B 2
C3_113 C 0.6682(7) 0.3222(5) 0.1991(7) 0.0383(19) Uani 0.403(3) 1 d D U P B 2
H3A_113 H 0.6606 0.3490 0.2156 0.058 Uiso 0.403(3) 1 calc R U P B 2
H3B_113 H 0.6959 0.3233 0.1612 0.058 Uiso 0.403(3) 1 calc R U P B 2
H3C_113 H 0.6165 0.3095 0.1698 0.058 Uiso 0.403(3) 1 calc R U P B 2
C4_113 C 0.6710(7) 0.2928(4) 0.3339(8) 0.0378(16) Uani 0.403(3) 1 d D U P B 2
H4A_113 H 0.6490 0.3183 0.3405 0.057 Uiso 0.403(3) 1 calc R U P B 2
H4B_113 H 0.6278 0.2740 0.3067 0.057 Uiso 0.403(3) 1 calc R U P B 2
H4C_113 H 0.7063 0.2828 0.3897 0.057 Uiso 0.403(3) 1 calc R U P B 2
C5_113 C 0.7418(9) 0.2579(5) 0.2807(10) 0.0411(18) Uani 0.403(3) 1 d . U P B 2
H5A_113 H 0.6949 0.2415 0.2512 0.062 Uiso 0.403(3) 1 calc R U P B 2
H5B_113 H 0.7783 0.2555 0.2526 0.062 Uiso 0.403(3) 1 calc R U P B 2
H5C_113 H 0.7685 0.2492 0.3396 0.062 Uiso 0.403(3) 1 calc R U P B 2
C1_14 C 0.6747(9) 0.3635(4) 0.5303(7) 0.0439(11) Uani 0.312(7) 1 d G U P C 1
H1_14 H 0.6591 0.3450 0.4853 0.053 Uiso 0.312(7) 1 calc R U P C 1
C2_14 C 0.6344(6) 0.3990(4) 0.5317(7) 0.0442(12) Uani 0.312(7) 1 d G U P C 1
H2_14 H 0.5870 0.4084 0.4878 0.053 Uiso 0.312(7) 1 calc R U P C 1
C3_14 C 0.6773(8) 0.4181(3) 0.6102(8) 0.0433(12) Uani 0.312(7) 1 d G U P C 1
H3_14 H 0.6637 0.4425 0.6280 0.052 Uiso 0.312(7) 1 calc R U P C 1
C4_14 C 0.7442(7) 0.3944(4) 0.6573(7) 0.0438(12) Uani 0.312(7) 1 d G U P C 1
H4_14 H 0.7832 0.4001 0.7122 0.053 Uiso 0.312(7) 1 calc R U P C 1
C5_14 C 0.7426(8) 0.3607(4) 0.6079(9) 0.0440(11) Uani 0.312(7) 1 d G U P C 1
H5_14 H 0.7803 0.3399 0.6240 0.053 Uiso 0.312(7) 1 calc R U P C 1
C1_114 C 0.7523(6) 0.3621(3) 0.6228(6) 0.0442(10) Uani 0.688(7) 1 d . U P C 2
H1_114 H 0.8001 0.3499 0.6600 0.053 Uiso 0.688(7) 1 calc R U P C 2
C2_114 C 0.7073(5) 0.3500(2) 0.5398(5) 0.0417(11) Uani 0.688(7) 1 d . U P C 2
H2_114 H 0.7187 0.3287 0.5107 0.050 Uiso 0.688(7) 1 calc R U P C 2
C3_114 C 0.6413(5) 0.3756(2) 0.5081(5) 0.0415(11) Uani 0.688(7) 1 d . U P C 2
H3_114 H 0.5998 0.3741 0.4530 0.050 Uiso 0.688(7) 1 calc R U P C 2
C4_114 C 0.6462(5) 0.4038(2) 0.5704(5) 0.0438(10) Uani 0.688(7) 1 d . U P C 2
H4_114 H 0.6100 0.4245 0.5655 0.053 Uiso 0.688(7) 1 calc R U P C 2
C5_114 C 0.7181(5) 0.3943(3) 0.6435(5) 0.0441(10) Uani 0.688(7) 1 d . U P C 2
H5_114 H 0.7381 0.4078 0.6961 0.053 Uiso 0.688(7) 1 calc R U P C 2
C1_15 C 0.9568(5) 0.3312(2) 0.5071(4) 0.0556(14) Uani 0.597(3) 1 d G U P B 1
H1_15 H 0.9391 0.3356 0.5509 0.067 Uiso 0.597(3) 1 calc R U P B 1
C2_15 C 0.9346(4) 0.29918(18) 0.4492(5) 0.0559(14) Uani 0.597(3) 1 d G U P B 1
H2_15 H 0.8995 0.2784 0.4475 0.067 Uiso 0.597(3) 1 calc R U P B 1
C3_15 C 0.9742(4) 0.30367(19) 0.3943(4) 0.0571(13) Uani 0.597(3) 1 d G U P B 1
H3_15 H 0.9702 0.2864 0.3495 0.069 Uiso 0.597(3) 1 calc R U P B 1
C4_15 C 1.0209(4) 0.3385(2) 0.4183(4) 0.0570(12) Uani 0.597(3) 1 d G U P B 1
H4_15 H 1.0536 0.3486 0.3923 0.068 Uiso 0.597(3) 1 calc R U P B 1
C5_15 C 1.0101(4) 0.35551(18) 0.4880(4) 0.0564(13) Uani 0.597(3) 1 d G U P B 1
H5_15 H 1.0344 0.3790 0.5168 0.068 Uiso 0.597(3) 1 calc R U P B 1
C1_115 C 1.0090(5) 0.3681(3) 0.3941(6) 0.0546(13) Uani 0.403(3) 1 d G U P B 2
H1_115 H 1.0600 0.3664 0.4392 0.066 Uiso 0.403(3) 1 calc R U P B 2
C2_115 C 0.9777(6) 0.3421(3) 0.3238(7) 0.0544(13) Uani 0.403(3) 1 d G U P B 2
H2_115 H 1.0041 0.3200 0.3137 0.065 Uiso 0.403(3) 1 calc R U P B 2
C3_115 C 0.8999(6) 0.3551(3) 0.2715(6) 0.0535(17) Uani 0.403(3) 1 d G U P B 2
H3_115 H 0.8652 0.3431 0.2201 0.064 Uiso 0.403(3) 1 calc R U P B 2
C4_115 C 0.8832(5) 0.3891(3) 0.3094(6) 0.0518(16) Uani 0.403(3) 1 d G U P B 2
H4_115 H 0.8353 0.4038 0.2878 0.062 Uiso 0.403(3) 1 calc R U P B 2
C5_115 C 0.9506(6) 0.3971(3) 0.3851(6) 0.0532(16) Uani 0.403(3) 1 d G U P B 2
H5_115 H 0.9557 0.4182 0.4232 0.064 Uiso 0.403(3) 1 calc R U P B 2
B1 B 0.7663(2) 0.37172(12) 0.9228(3) 0.0183(8) Uani 1 1 d . . . . .
C1_21 C 0.8371(2) 0.37699(11) 0.8885(2) 0.0187(7) Uani 1 1 d . . . . .
C2_21 C 0.8595(2) 0.34502(12) 0.8514(3) 0.0254(8) Uani 1 1 d . . . . .
H2_21 H 0.8368 0.3198 0.8508 0.031 Uiso 1 1 calc R U . . .
C3_21 C 0.9139(2) 0.34940(13) 0.8158(3) 0.0283(9) Uani 1 1 d . . . . .
C4_21 C 0.9491(2) 0.38509(13) 0.8138(2) 0.0269(9) Uani 1 1 d . . . . .
H4_21 H 0.9863 0.3878 0.7888 0.032 Uiso 1 1 calc R U . . .
C5_21 C 0.9272(2) 0.41655(12) 0.8500(2) 0.0254(8) Uani 1 1 d . . . . .
C6_21 C 0.8728(2) 0.41318(11) 0.8867(2) 0.0211(8) Uani 1 1 d . . . . .
H6_21 H 0.8597 0.4358 0.9109 0.025 Uiso 1 1 calc R U . . .
Cl7_21 Cl 0.93735(7) 0.30853(4) 0.76761(9) 0.0458(3) Uani 1 1 d . . . . .
Cl8_21 Cl 0.97043(7) 0.46231(3) 0.84861(8) 0.0394(3) Uani 1 1 d . . . . .
C1_22 C 0.6840(2) 0.37344(10) 0.8364(2) 0.0169(7) Uani 1 1 d . . . . .
C2_22 C 0.6478(2) 0.40959(10) 0.8019(2) 0.0168(7) Uani 1 1 d . . . . .
H2_22 H 0.6679 0.4333 0.8322 0.020 Uiso 1 1 calc R U . . .
C3_22 C 0.5834(2) 0.41101(10) 0.7245(2) 0.0180(7) Uani 1 1 d . . . . .
C4_22 C 0.5511(2) 0.37758(11) 0.6774(2) 0.0196(7) Uani 1 1 d . . . . .
H4_22 H 0.5063 0.3788 0.6248 0.023 Uiso 1 1 calc R U . . .
C5_22 C 0.5874(2) 0.34240(11) 0.7105(2) 0.0209(8) Uani 1 1 d . . . . .
C6_22 C 0.6521(2) 0.33981(11) 0.7878(2) 0.0195(7) Uani 1 1 d . . . . .
H6_22 H 0.6751 0.3148 0.8080 0.023 Uiso 1 1 calc R U . . .
Cl7_22 Cl 0.54241(6) 0.45659(3) 0.68244(6) 0.0248(2) Uani 1 1 d . . . . .
Cl8_22 Cl 0.55056(6) 0.29952(3) 0.65164(7) 0.0342(2) Uani 1 1 d . . . . .
C1_23 C 0.7702(2) 0.40529(10) 0.9935(2) 0.0182(7) Uani 1 1 d . . . . .
C2_23 C 0.8433(2) 0.41619(10) 1.0565(2) 0.0186(7) Uani 1 1 d . . . . .
H2_23 H 0.8907 0.4053 1.0562 0.022 Uiso 1 1 calc R U . . .
C3_23 C 0.8477(2) 0.44257(11) 1.1193(2) 0.0202(8) Uani 1 1 d . . . . .
C4_23 C 0.7809(2) 0.45959(11) 1.1228(2) 0.0224(8) Uani 1 1 d . . . . .
H4_23 H 0.7847 0.4779 1.1659 0.027 Uiso 1 1 calc R U . . .
C5_23 C 0.7092(2) 0.44886(12) 1.0611(2) 0.0228(8) Uani 1 1 d . . . . .
C6_23 C 0.7020(2) 0.42185(11) 0.9979(2) 0.0211(8) Uani 1 1 d . . . . .
H6_23 H 0.6510 0.4145 0.9576 0.025 Uiso 1 1 calc R U . . .
Cl7_23 Cl 0.94009(6) 0.45515(3) 1.19777(6) 0.0314(2) Uani 1 1 d . . . . .
Cl8_23 Cl 0.62378(6) 0.47126(4) 1.06180(7) 0.0388(3) Uani 1 1 d . . . . .
C1_24 C 0.7767(2) 0.32943(10) 0.9735(2) 0.0196(7) Uani 1 1 d . . . . .
C2_24 C 0.7120(2) 0.30896(11) 0.9776(2) 0.0222(8) Uani 1 1 d . . . . .
H2_24 H 0.6597 0.3187 0.9475 0.027 Uiso 1 1 calc R U . . .
C3_24 C 0.7235(2) 0.27469(12) 1.0251(3) 0.0263(9) Uani 1 1 d . . . . .
C4_24 C 0.7981(3) 0.25947(12) 1.0714(3) 0.0280(9) Uani 1 1 d . . . . .
H4_24 H 0.8053 0.2360 1.1037 0.034 Uiso 1 1 calc R U . . .
C5_24 C 0.8615(2) 0.27993(12) 1.0685(3) 0.0286(9) Uani 1 1 d . . . . .
C6_24 C 0.8521(2) 0.31388(11) 1.0210(3) 0.0250(8) Uani 1 1 d . . . . .
H6_24 H 0.8976 0.3269 1.0206 0.030 Uiso 1 1 calc R U . . .
Cl7_24 Cl 0.64163(7) 0.24895(3) 1.02606(7) 0.0351(2) Uani 1 1 d . . . . .
Cl8_24 Cl 0.95747(7) 0.26219(3) 1.12708(8) 0.0419(3) Uani 1 1 d . . . . .
B2 B 0.2831(2) 0.37123(12) 0.5795(3) 0.0194(8) Uani 1 1 d . . . . .
C1_31 C 0.2191(3) 0.40565(15) 0.5705(3) 0.0198(7) Uani 0.811(3) 1 d . U P D 1
C2_31 C 0.1783(3) 0.42555(14) 0.4939(3) 0.0218(7) Uani 0.811(3) 1 d . U P D 1
H2_31 H 0.1906 0.4200 0.4467 0.026 Uiso 0.811(3) 1 calc R U P D 1
C3_31 C 0.1200(3) 0.45328(15) 0.4862(3) 0.0250(7) Uani 0.811(3) 1 d . U P D 1
C4_31 C 0.0992(3) 0.46222(15) 0.5521(3) 0.0258(7) Uani 0.811(3) 1 d . U P D 1
H4_31 H 0.0595 0.4813 0.5460 0.031 Uiso 0.811(3) 1 calc R U P D 1
C5_31 C 0.1383(3) 0.44234(15) 0.6276(3) 0.0243(7) Uani 0.811(3) 1 d . U P D 1
C6_31 C 0.1970(3) 0.41519(15) 0.6371(3) 0.0211(7) Uani 0.811(3) 1 d . U P D 1
H6_31 H 0.2234 0.4026 0.6903 0.025 Uiso 0.811(3) 1 calc R U P D 1
Cl7_31 Cl 0.07247(9) 0.47851(5) 0.39083(9) 0.0382(4) Uani 0.811(3) 1 d . U P D 1
Cl8_31 Cl 0.11397(8) 0.45415(5) 0.71213(9) 0.0336(4) Uani 0.811(3) 1 d . U P D 1
C1_131 C 0.2167(9) 0.4120(4) 0.5499(9) 0.0206(10) Uani 0.189(3) 1 d G U P D 2
C2_131 C 0.1889(9) 0.4319(5) 0.4729(8) 0.0218(10) Uani 0.189(3) 1 d G U P D 2
H2_131 H 0.2069 0.4246 0.4307 0.026 Uiso 0.189(3) 1 calc R U P D 2
C3_131 C 0.1346(9) 0.4625(4) 0.4578(8) 0.0242(9) Uani 0.189(3) 1 d G U P D 2
C4_131 C 0.1082(8) 0.4732(4) 0.5196(10) 0.0247(10) Uani 0.189(3) 1 d G U P D 2
H4_131 H 0.0711 0.4941 0.5092 0.030 Uiso 0.189(3) 1 calc R U P D 2
C5_131 C 0.1360(9) 0.4533(5) 0.5965(9) 0.0237(8) Uani 0.189(3) 1 d G U P D 2
C6_131 C 0.1903(10) 0.4227(4) 0.6117(8) 0.0217(9) Uani 0.189(3) 1 d G U P D 2
H6_131 H 0.2093 0.4092 0.6643 0.026 Uiso 0.189(3) 1 calc R U P D 2
Cl7_131 Cl 0.1015(4) 0.4882(2) 0.3618(4) 0.0324(13) Uani 0.189(3) 1 d . U P D 2
Cl8_131 Cl 0.1025(4) 0.4676(2) 0.6707(5) 0.0371(12) Uani 0.189(3) 1 d . U P D 2
C1_32 C 0.3527(2) 0.37066(11) 0.6760(2) 0.0179(7) Uani 1 1 d . . . . .
C2_32 C 0.3815(2) 0.40570(11) 0.7207(2) 0.0198(8) Uani 1 1 d . . . . .
H2_32 H 0.3589 0.4302 0.6957 0.024 Uiso 1 1 calc R U . . .
C3_32 C 0.4427(2) 0.40539(11) 0.8010(2) 0.0209(8) Uani 1 1 d . . . . .
C4_32 C 0.4779(2) 0.37057(12) 0.8409(2) 0.0229(8) Uani 1 1 d . . . . .
H4_32 H 0.5189 0.3704 0.8963 0.027 Uiso 1 1 calc R U . . .
C5_32 C 0.4501(2) 0.33610(12) 0.7957(2) 0.0228(8) Uani 1 1 d . . . . .
C6_32 C 0.3899(2) 0.33565(11) 0.7154(2) 0.0206(8) Uani 1 1 d . . . . .
H6_32 H 0.3735 0.3113 0.6865 0.025 Uiso 1 1 calc R U . . .
Cl7_32 Cl 0.47587(6) 0.44964(3) 0.85485(6) 0.0297(2) Uani 1 1 d . . . . .
Cl8_32 Cl 0.49186(6) 0.29148(3) 0.84486(7) 0.0335(2) Uani 1 1 d . . . . .
C1_33 C 0.3321(2) 0.37580(10) 0.5193(2) 0.0174(7) Uani 1 1 d . . . . .
C2_33 C 0.3601(2) 0.34297(11) 0.4905(2) 0.0221(8) Uani 1 1 d . . . . .
H2_33 H 0.3472 0.3172 0.5025 0.027 Uiso 1 1 calc R U . . .
C3_33 C 0.4062(3) 0.34753(12) 0.4448(3) 0.0279(9) Uani 1 1 d . . . . .
C4_33 C 0.4280(2) 0.38442(13) 0.4270(3) 0.0279(9) Uani 1 1 d . . . . .
H4_33 H 0.4591 0.3873 0.3949 0.033 Uiso 1 1 calc R U . . .
C5_33 C 0.4028(2) 0.41663(12) 0.4578(2) 0.0250(8) Uani 1 1 d . . . . .
C6_33 C 0.3561(2) 0.41289(11) 0.5026(2) 0.0211(8) Uani 1 1 d . . . . .
H6_33 H 0.3398 0.4359 0.5226 0.025 Uiso 1 1 calc R U . . .
Cl7_33 Cl 0.43815(9) 0.30590(4) 0.40816(9) 0.0482(3) Uani 1 1 d . . . . .
Cl8_33 Cl 0.43149(7) 0.46350(3) 0.43882(7) 0.0396(3) Uani 1 1 d . . . . .
C1_34 C 0.2298(2) 0.33065(11) 0.5602(2) 0.0212(8) Uani 1 1 d . . . . .
C2_34 C 0.2109(2) 0.31453(12) 0.6239(2) 0.0242(8) Uani 1 1 d . . . . .
H2_34 H 0.2318 0.3264 0.6784 0.029 Uiso 1 1 calc R U . . .
C3_34 C 0.1627(3) 0.28186(14) 0.6100(3) 0.0337(10) Uani 1 1 d . . . . .
C4_34 C 0.1307(3) 0.26297(15) 0.5326(3) 0.0433(13) Uani 1 1 d . . . . .
H4_34 H 0.0974 0.2405 0.5233 0.052 Uiso 1 1 calc R U . . .
C5_34 C 0.1498(3) 0.27867(15) 0.4695(3) 0.0405(12) Uani 1 1 d . . . . .
C6_34 C 0.1973(3) 0.31183(13) 0.4815(3) 0.0297(9) Uani 1 1 d . . . . .
H6_34 H 0.2078 0.3218 0.4358 0.036 Uiso 1 1 calc R U . . .
Cl7_34 Cl 0.14760(8) 0.26239(4) 0.69577(8) 0.0530(4) Uani 1 1 d . . . . .
Cl8_34 Cl 0.11510(10) 0.25430(4) 0.37201(8) 0.0604(4) Uani 1 1 d . . . . .

loop_
_atom_site_aniso_label
_atom_site_aniso_U_11
_atom_site_aniso_U_22
_atom_site_aniso_U_33
_atom_site_aniso_U_23
_atom_site_aniso_U_13
_atom_site_aniso_U_12
Mn1_1 0.0185(3) 0.0217(3) 0.0216(3) 0.0009(2) 0.0061(2) 0.0023(2)
C1_1 0.022(2) 0.028(2) 0.026(2) -0.0053(17) 0.0069(17) -0.0038(17)
O1_1 0.0275(16) 0.0321(16) 0.0337(16) 0.0014(13) 0.0033(13) 0.0060(13)
C2_1 0.026(2) 0.0201(19) 0.033(2) 0.0017(17) 0.0079(18) 0.0009(16)
O2_1 0.0418(19) 0.0289(16) 0.0354(17) -0.0063(14) 0.0053(15) -0.0042(14)
Ag1_1 0.0200(9) 0.0171(9) 0.0102(10) -0.0019(8) 0.0055(7) 0.0024(7)
Mn2_1 0.0282(10) 0.0348(14) 0.0252(12) 0.0011(10) 0.0128(9) 0.0116(9)
C3_1 0.0278(16) 0.0324(19) 0.0301(16) 0.0011(15) 0.0119(14) 0.0057(17)
O3_1 0.030(3) 0.032(3) 0.030(2) 0.001(2) 0.006(2) 0.007(3)
C4_1 0.0312(14) 0.0346(17) 0.0361(15) 0.0010(15) 0.0169(12) 0.0055(15)
O4_1 0.038(3) 0.049(3) 0.044(3) 0.003(3) 0.019(2) -0.001(3)
Ag1_101 0.0241(8) 0.0233(6) 0.0265(16) -0.0026(9) 0.0111(10) 0.0024(5)
Mn2_101 0.0279(6) 0.0265(8) 0.0440(11) 0.0054(7) 0.0223(7) 0.0066(5)
C3_101 0.0289(13) 0.0329(17) 0.0345(14) 0.0046(13) 0.0153(12) 0.0057(15)
O3_101 0.039(3) 0.041(3) 0.0350(19) 0.006(2) 0.010(2) 0.006(2)
C4_101 0.0304(15) 0.0315(18) 0.0373(16) 0.0024(15) 0.0188(13) 0.0011(15)
O4_101 0.038(2) 0.041(2) 0.043(2) 0.003(2) 0.0202(17) -0.009(2)
B1_2 0.025(2) 0.025(2) 0.018(2) -0.0034(17) 0.0073(18) 0.0038(18)
C2_2 0.031(2) 0.026(2) 0.033(2) -0.0079(17) 0.0146(19) -0.0026(17)
C3_2 0.045(3) 0.028(2) 0.040(3) -0.0119(19) 0.021(2) -0.006(2)
C4_2 0.053(3) 0.023(2) 0.038(2) -0.0016(18) 0.024(2) -0.001(2)
C5_2 0.033(3) 0.029(2) 0.060(3) -0.013(2) 0.021(2) -0.0089(19)
B1_3 0.030(3) 0.030(3) 0.028(3) -0.004(2) 0.016(2) 0.001(3)
C2_3 0.034(2) 0.034(3) 0.032(2) -0.003(2) 0.017(2) 0.001(2)
C3_3 0.045(4) 0.036(4) 0.033(4) -0.001(4) 0.020(4) 0.001(4)
C4_3 0.035(3) 0.035(5) 0.032(4) -0.002(4) 0.013(3) 0.007(4)
C5_3 0.036(5) 0.038(5) 0.026(4) -0.001(4) 0.014(4) 0.008(4)
B1_103 0.030(2) 0.030(3) 0.031(2) -0.006(2) 0.016(2) 0.001(2)
C2_103 0.034(2) 0.034(3) 0.031(2) -0.004(2) 0.0170(18) 0.002(2)
C3_103 0.044(3) 0.037(4) 0.039(4) 0.000(3) 0.022(3) 0.003(3)
C4_103 0.032(3) 0.046(5) 0.035(3) -0.004(3) 0.013(2) 0.005(3)
C5_103 0.047(4) 0.049(4) 0.034(3) -0.011(3) 0.021(3) 0.003(3)
C1_4 0.038(3) 0.041(3) 0.035(2) 0.017(2) 0.018(2) 0.017(2)
C2_4 0.044(3) 0.041(3) 0.047(3) 0.013(2) 0.020(2) -0.007(2)
C3_4 0.038(3) 0.072(4) 0.051(3) 0.026(3) 0.030(3) 0.019(3)
C4_4 0.069(4) 0.052(3) 0.026(2) 0.007(2) 0.027(2) 0.024(3)
C5_4 0.039(3) 0.057(3) 0.021(2) 0.005(2) 0.006(2) -0.005(2)
C1_5 0.065(3) 0.048(3) 0.069(2) 0.001(2) 0.024(2) 0.008(2)
C2_5 0.065(2) 0.051(2) 0.072(2) 0.001(2) 0.025(2) 0.010(2)
C3_5 0.067(2) 0.049(2) 0.071(2) -0.003(2) 0.0232(19) 0.010(2)
C4_5 0.067(2) 0.047(2) 0.070(2) -0.003(2) 0.022(2) 0.005(2)
C5_5 0.065(3) 0.045(3) 0.069(3) 0.001(2) 0.022(2) 0.004(2)
C1_105 0.062(2) 0.044(2) 0.070(2) 0.0023(19) 0.0253(18) 0.005(2)
C2_105 0.063(2) 0.050(2) 0.073(2) 0.005(2) 0.0248(19) 0.009(2)
C3_105 0.064(2) 0.050(2) 0.079(2) 0.001(2) 0.031(2) 0.011(2)
C4_105 0.072(2) 0.049(2) 0.073(2) -0.006(2) 0.030(2) 0.007(2)
C5_105 0.068(2) 0.045(2) 0.072(2) -0.005(2) 0.022(2) 0.005(2)
Mn1_11 0.0276(3) 0.0423(4) 0.0263(3) 0.0052(3) 0.0160(3) 0.0070(3)
C1_11 0.051(3) 0.057(3) 0.037(3) 0.000(2) 0.024(2) 0.022(3)
O1_11 0.099(4) 0.049(2) 0.066(3) -0.005(2) 0.038(3) 0.034(2)
C2_11 0.032(3) 0.033(2) 0.033(2) -0.0038(18) 0.014(2) 0.0063(19)
O2_11 0.032(2) 0.056(2) 0.054(2) -0.0084(18) 0.0136(17) 0.0019(16)
Ag1_11 0.0148(9) 0.0216(8) 0.0261(6) -0.0048(5) 0.0092(6) -0.0069(5)
Mn2_11 0.0275(7) 0.0346(10) 0.0395(9) -0.0018(8) 0.0169(7) 0.0029(9)
C3_11 0.043(2) 0.042(2) 0.0416(16) 0.0010(17) 0.0205(17) 0.0000(19)
O3_11 0.076(3) 0.056(3) 0.046(2) -0.001(2) 0.032(3) -0.004(3)
C4_11 0.035(2) 0.0368(16) 0.046(2) 0.0011(17) 0.0173(16) 0.0010(18)
O4_11 0.047(3) 0.0379(19) 0.065(3) -0.001(2) 0.031(2) -0.004(2)
Ag1_111 0.0148(9) 0.0216(8) 0.0261(6) -0.0048(5) 0.0092(6) -0.0069(5)
Mn2_111 0.0255(9) 0.0338(13) 0.0404(12) 0.0009(11) 0.0189(9) 0.0004(11)
C3_111 0.032(2) 0.034(2) 0.0384(18) -0.0009(18) 0.0135(18) 0.0036(18)
O3_111 0.051(4) 0.039(3) 0.039(2) -0.001(3) 0.010(3) 0.012(3)
C4_111 0.029(2) 0.0314(18) 0.034(2) 0.0010(17) 0.0185(17) 0.0033(17)
O4_111 0.035(3) 0.030(2) 0.040(3) -0.001(3) 0.013(3) 0.003(3)
B1_12 0.026(2) 0.032(3) 0.035(3) 0.001(2) 0.018(2) 0.005(2)
C2_12 0.033(2) 0.031(2) 0.034(2) 0.0050(18) 0.015(2) 0.0096(19)
C3_12 0.049(3) 0.061(4) 0.050(3) 0.008(3) 0.022(3) 0.027(3)
C4_12 0.043(3) 0.041(3) 0.035(3) 0.005(2) 0.010(2) 0.007(2)
C5_12 0.057(3) 0.045(3) 0.039(3) 0.010(2) 0.018(3) 0.001(3)
B1_13 0.0250(16) 0.0351(19) 0.0321(18) -0.0008(15) 0.0165(14) 0.0052(15)
C2_13 0.0333(15) 0.0349(17) 0.0367(15) -0.0029(14) 0.0109(13) 0.0000(14)
C3_13 0.034(3) 0.041(2) 0.036(2) -0.006(2) 0.0122(19) 0.001(3)
C4_13 0.036(2) 0.040(3) 0.043(3) 0.001(2) 0.013(2) -0.008(2)
C5_13 0.041(3) 0.037(2) 0.042(3) -0.004(2) 0.013(2) -0.002(2)
B1_113 0.0267(17) 0.0316(19) 0.0321(19) -0.0009(17) 0.0145(15) 0.0036(16)
C2_113 0.0331(16) 0.0365(17) 0.0373(16) -0.0015(14) 0.0115(13) 0.0002(15)
C3_113 0.036(3) 0.041(3) 0.035(2) -0.003(2) 0.012(2) 0.001(3)
C4_113 0.035(3) 0.035(3) 0.041(3) 0.002(3) 0.012(2) -0.007(3)
C5_113 0.039(3) 0.036(2) 0.043(3) -0.001(2) 0.012(2) -0.004(2)
C1_14 0.0438(16) 0.0487(16) 0.0428(15) 0.0030(13) 0.0211(13) -0.0027(13)
C2_14 0.0431(16) 0.0502(16) 0.0428(16) 0.0024(14) 0.0210(14) -0.0026(14)
C3_14 0.0431(17) 0.0502(17) 0.0422(17) 0.0022(14) 0.0232(15) -0.0024(14)
C4_14 0.0440(17) 0.0506(16) 0.0415(16) 0.0031(13) 0.0221(14) -0.0022(14)
C5_14 0.0444(16) 0.0490(16) 0.0422(16) 0.0037(13) 0.0212(14) -0.0026(13)
C1_114 0.0447(15) 0.0494(15) 0.0417(15) 0.0047(13) 0.0207(13) -0.0033(12)
C2_114 0.0412(17) 0.0470(16) 0.0413(15) 0.0053(13) 0.0213(13) -0.0029(13)
C3_114 0.0400(16) 0.0484(17) 0.0416(15) 0.0038(13) 0.0223(13) -0.0021(14)
C4_114 0.0430(15) 0.0521(15) 0.0428(15) 0.0015(12) 0.0239(12) -0.0017(12)
C5_114 0.0450(15) 0.0520(15) 0.0407(14) 0.0033(12) 0.0231(12) -0.0027(13)
C1_15 0.053(2) 0.054(2) 0.057(2) 0.0025(17) 0.0199(16) 0.0012(18)
C2_15 0.053(2) 0.053(2) 0.058(2) 0.0034(17) 0.0188(16) 0.0018(16)
C3_15 0.0541(19) 0.0549(18) 0.0597(18) 0.0007(15) 0.0203(15) 0.0043(16)
C4_15 0.0528(17) 0.0566(18) 0.0604(17) 0.0025(15) 0.0218(14) 0.0018(14)
C5_15 0.0524(19) 0.0546(18) 0.0584(18) 0.0022(15) 0.0187(15) -0.0005(15)
C1_115 0.0515(18) 0.0549(18) 0.0584(18) 0.0033(15) 0.0230(14) -0.0007(15)
C2_115 0.0528(18) 0.0555(18) 0.0576(18) 0.0030(15) 0.0251(15) 0.0009(15)
C3_115 0.053(2) 0.055(2) 0.055(2) 0.0033(17) 0.0245(17) -0.0016(18)
C4_115 0.050(2) 0.054(2) 0.055(2) 0.0046(18) 0.0253(17) -0.0012(17)
C5_115 0.051(2) 0.054(2) 0.056(2) 0.0028(17) 0.0238(17) -0.0004(17)
B1 0.017(2) 0.0150(19) 0.021(2) -0.0026(16) 0.0068(17) -0.0013(16)
C1_21 0.0161(18) 0.0183(18) 0.0186(17) 0.0002(14) 0.0040(14) 0.0000(14)
C2_21 0.023(2) 0.0211(19) 0.032(2) -0.0065(16) 0.0111(17) -0.0026(16)
C3_21 0.024(2) 0.034(2) 0.026(2) -0.0069(17) 0.0092(17) 0.0043(17)
C4_21 0.0171(19) 0.042(2) 0.0217(19) -0.0014(17) 0.0074(16) -0.0004(17)
C5_21 0.026(2) 0.028(2) 0.0217(19) 0.0014(16) 0.0086(16) -0.0065(16)
C6_21 0.0208(19) 0.0219(19) 0.0196(18) -0.0014(15) 0.0071(15) -0.0003(15)
Cl7_21 0.0410(7) 0.0464(7) 0.0585(8) -0.0207(6) 0.0290(6) 0.0040(5)
Cl8_21 0.0442(7) 0.0343(6) 0.0489(7) 0.0028(5) 0.0284(6) -0.0117(5)
C1_22 0.0162(17) 0.0156(17) 0.0197(17) -0.0025(14) 0.0083(14) -0.0023(14)
C2_22 0.0173(18) 0.0177(17) 0.0161(17) -0.0038(13) 0.0076(14) -0.0034(14)
C3_22 0.0188(18) 0.0177(17) 0.0213(18) 0.0025(14) 0.0121(15) 0.0011(14)
C4_22 0.0141(17) 0.028(2) 0.0157(17) -0.0024(15) 0.0051(14) -0.0032(15)
C5_22 0.0190(19) 0.0197(18) 0.0257(19) -0.0102(15) 0.0108(16) -0.0070(15)
C6_22 0.0193(19) 0.0182(18) 0.0217(18) -0.0003(14) 0.0091(15) 0.0002(14)
Cl7_22 0.0263(5) 0.0218(4) 0.0234(4) 0.0031(4) 0.0070(4) 0.0031(4)
Cl8_22 0.0314(6) 0.0254(5) 0.0375(6) -0.0161(4) 0.0053(5) -0.0071(4)
C1_23 0.0238(19) 0.0141(17) 0.0180(17) 0.0035(14) 0.0098(15) -0.0013(14)
C2_23 0.0190(18) 0.0172(17) 0.0198(18) 0.0020(14) 0.0082(15) 0.0026(14)
C3_23 0.0202(19) 0.0195(18) 0.0179(17) 0.0016(14) 0.0046(15) -0.0020(15)
C4_23 0.028(2) 0.0222(19) 0.0165(17) -0.0021(15) 0.0080(16) -0.0020(16)
C5_23 0.022(2) 0.029(2) 0.0200(18) -0.0008(15) 0.0111(16) 0.0026(16)
C6_23 0.0197(19) 0.0246(19) 0.0202(18) -0.0024(15) 0.0092(15) -0.0041(15)
Cl7_23 0.0239(5) 0.0392(6) 0.0248(5) -0.0140(4) 0.0032(4) -0.0018(4)
Cl8_23 0.0271(5) 0.0594(7) 0.0312(5) -0.0143(5) 0.0131(4) 0.0078(5)
C1_24 0.0225(19) 0.0135(17) 0.0228(18) -0.0026(14) 0.0093(16) -0.0021(14)
C2_24 0.0204(19) 0.0206(19) 0.0257(19) -0.0020(15) 0.0095(16) -0.0012(15)
C3_24 0.030(2) 0.024(2) 0.028(2) -0.0011(16) 0.0147(18) -0.0078(17)
C4_24 0.033(2) 0.0175(19) 0.032(2) 0.0033(16) 0.0119(19) -0.0020(16)
C5_24 0.025(2) 0.022(2) 0.035(2) 0.0032(17) 0.0088(18) 0.0036(16)
C6_24 0.020(2) 0.0196(19) 0.033(2) 0.0023(16) 0.0086(17) -0.0013(15)
Cl7_24 0.0320(6) 0.0338(6) 0.0417(6) 0.0083(5) 0.0172(5) -0.0082(4)
Cl8_24 0.0282(6) 0.0306(6) 0.0598(7) 0.0201(5) 0.0107(5) 0.0071(4)
B2 0.018(2) 0.018(2) 0.023(2) -0.0056(16) 0.0100(17) -0.0033(16)
C1_31 0.0174(12) 0.0195(13) 0.0203(13) -0.0036(11) 0.0056(10) -0.0011(11)
C2_31 0.0199(12) 0.0221(12) 0.0206(12) -0.0033(10) 0.0053(10) 0.0000(10)
C3_31 0.0224(12) 0.0241(12) 0.0228(11) -0.0019(10) 0.0033(10) 0.0023(10)
C4_31 0.0222(13) 0.0251(13) 0.0256(11) -0.0038(11) 0.0051(11) 0.0031(11)
C5_31 0.0215(12) 0.0254(13) 0.0240(12) -0.0043(11) 0.0073(11) 0.0026(11)
C6_31 0.0191(12) 0.0215(13) 0.0213(12) -0.0033(11) 0.0067(10) 0.0012(10)
Cl7_31 0.0339(8) 0.0415(8) 0.0237(7) 0.0020(6) -0.0043(6) 0.0137(6)
Cl8_31 0.0284(7) 0.0442(8) 0.0277(8) -0.0079(6) 0.0108(6) 0.0133(6)
C1_131 0.0188(14) 0.0208(15) 0.0207(15) -0.0026(13) 0.0066(12) -0.0003(13)
C2_131 0.0200(14) 0.0216(14) 0.0211(14) -0.0018(13) 0.0056(12) 0.0000(13)
C3_131 0.0219(14) 0.0240(14) 0.0232(13) -0.0020(13) 0.0055(12) 0.0019(13)
C4_131 0.0215(16) 0.0238(16) 0.0250(14) -0.0028(14) 0.0055(13) 0.0022(14)
C5_131 0.0214(13) 0.0242(14) 0.0236(13) -0.0029(12) 0.0072(11) 0.0022(12)
C6_131 0.0199(13) 0.0221(14) 0.0216(13) -0.0028(12) 0.0069(11) 0.0004(12)
Cl7_131 0.030(2) 0.030(2) 0.0280(19) 0.0028(17) 0.0019(19) 0.0087(19)
Cl8_131 0.033(2) 0.048(3) 0.035(2) -0.005(2) 0.0177(19) 0.010(2)
C1_32 0.0144(17) 0.0220(18) 0.0212(18) -0.0065(14) 0.0112(15) -0.0052(14)
C2_32 0.0173(18) 0.0227(19) 0.0223(18) -0.0060(15) 0.0109(15) -0.0038(15)
C3_32 0.0169(18) 0.0246(19) 0.0243(19) -0.0106(15) 0.0117(15) -0.0092(15)
C4_32 0.0147(18) 0.034(2) 0.0206(18) -0.0045(16) 0.0079(15) -0.0051(16)
C5_32 0.0174(19) 0.026(2) 0.028(2) 0.0020(16) 0.0121(16) 0.0017(15)
C6_32 0.0157(18) 0.0212(18) 0.0272(19) -0.0060(15) 0.0110(16) -0.0031(14)
Cl7_32 0.0278(5) 0.0317(5) 0.0277(5) -0.0153(4) 0.0094(4) -0.0090(4)
Cl8_32 0.0282(5) 0.0302(5) 0.0362(6) 0.0068(4) 0.0069(4) 0.0002(4)
C1_33 0.0146(17) 0.0169(17) 0.0187(17) -0.0011(14) 0.0046(14) -0.0007(14)
C2_33 0.023(2) 0.0184(18) 0.029(2) 0.0019(15) 0.0140(17) 0.0011(15)
C3_33 0.029(2) 0.028(2) 0.030(2) 0.0040(17) 0.0152(18) 0.0067(17)
C4_33 0.0170(19) 0.041(2) 0.026(2) 0.0074(18) 0.0096(16) -0.0027(17)
C5_33 0.0191(19) 0.025(2) 0.0227(19) 0.0083(16) -0.0002(16) -0.0069(16)
C6_33 0.0179(19) 0.0190(18) 0.0207(18) 0.0012(14) 0.0020(15) -0.0013(14)
Cl7_33 0.0693(9) 0.0406(6) 0.0586(8) 0.0065(6) 0.0505(7) 0.0197(6)
Cl8_33 0.0419(6) 0.0351(6) 0.0367(6) 0.0098(5) 0.0109(5) -0.0184(5)
C1_34 0.0194(19) 0.0236(19) 0.0233(19) -0.0088(15) 0.0113(16) -0.0048(15)
C2_34 0.022(2) 0.030(2) 0.0226(19) -0.0087(16) 0.0112(16) -0.0091(16)
C3_34 0.035(2) 0.038(2) 0.034(2) -0.0037(19) 0.019(2) -0.016(2)
C4_34 0.050(3) 0.042(3) 0.043(3) -0.016(2) 0.024(2) -0.035(2)
C5_34 0.051(3) 0.043(3) 0.031(2) -0.020(2) 0.020(2) -0.028(2)
C6_34 0.037(2) 0.032(2) 0.023(2) -0.0104(17) 0.0159(19) -0.0171(19)
Cl7_34 0.0529(8) 0.0717(9) 0.0372(6) 0.0016(6) 0.0212(6) -0.0360(7)
Cl8_34 0.0855(11) 0.0589(8) 0.0417(7) -0.0338(6) 0.0307(7) -0.0462(8)

loop_
_atom_type_symbol
_atom_type_description
_atom_type_scat_dispersion_real
_atom_type_scat_dispersion_imag
_atom_type_scat_source
C C 0.0033 0.0016 'International Tables Vol C Tables 4.2.6.8 and 6.1.1.4'
H H 0.0000 0.0000 'International Tables Vol C Tables 4.2.6.8 and 6.1.1.4'
B B 0.0013 0.0007 'International Tables Vol C Tables 4.2.6.8 and 6.1.1.4'
O O 0.0106 0.0060 'International Tables Vol C Tables 4.2.6.8 and 6.1.1.4'
Cl Cl 0.1484 0.1585 'International Tables Vol C Tables 4.2.6.8 and 6.1.1.4'
Mn Mn 0.3368 0.7283 'International Tables Vol C Tables 4.2.6.8 and 6.1.1.4'
Ag Ag -0.8971 1.1015 'International Tables Vol C Tables 4.2.6.8 and 6.1.1.4'

loop_
_exptl_crystal_face_index_h
_exptl_crystal_face_index_k
_exptl_crystal_face_index_l
_exptl_crystal_face_perp_dist
-1.00 0.00 2.00 0.0350
1.00 1.00 -2.00 0.0660
-1.00 -2.00 2.00 0.0620
1.00 2.00 -2.00 0.0670
0.00 1.00 0.00 0.0730
0.00 -1.00 0.00 0.0850
1.00 2.00 -1.00 0.0660
-1.00 -2.00 1.00 0.0630
2.00 1.00 0.00 0.0420
-2.00 -1.00 0.00 0.0240
2.00 -1.00 -1.00 0.0940
-2.00 1.00 1.00 0.0230

loop_
_geom_angle_atom_site_label_1
_geom_angle_atom_site_label_2
_geom_angle_atom_site_label_3
_geom_angle
C1_1 Mn1_1 C2_1 88.46(18)
C1_1 Mn1_1 Ag1_1 119.3(2)
C2_1 Mn1_1 Ag1_1 73.0(2)
O1_1 C1_1 Mn1_1 178.6(4)
O2_1 C2_1 Mn1_1 174.5(4)
C3_1 Ag1_1 Mn2_1 43.1(4)
C3_1 Ag1_1 Mn1_1 138.7(5)
Mn2_1 Ag1_1 Mn1_1 158.8(4)
C4_1 Mn2_1 C3_1 88.8(8)
C4_1 Mn2_1 Ag1_1 122.8(5)
C3_1 Mn2_1 Ag1_1 68.1(6)
O3_1 C3_1 Mn2_1 174.5(17)
O3_1 C3_1 Ag1_1 115.5(13)
Mn2_1 C3_1 Ag1_1 68.8(7)
O4_1 C4_1 Mn2_1 177.4(13)
C3_101 Mn2_101 C4_101 88.3(5)
C3_101 Mn2_101 Ag1_101 72.2(4)
C4_101 Mn2_101 Ag1_101 117.4(3)
O3_101 C3_101 Mn2_101 170.9(10)
O4_101 C4_101 Mn2_101 177.2(8)
B1_2 C2_2 C4_2 110.3(3)
B1_2 C2_2 C3_2 108.9(3)
C4_2 C2_2 C3_2 109.2(3)
B1_2 C2_2 C5_2 112.2(3)
C4_2 C2_2 C5_2 108.4(3)
C3_2 C2_2 C5_2 107.8(3)
C2_2 C3_2 H3A_2 109.5
C2_2 C3_2 H3B_2 109.5
H3A_2 C3_2 H3B_2 109.5
C2_2 C3_2 H3C_2 109.5
H3A_2 C3_2 H3C_2 109.5
H3B_2 C3_2 H3C_2 109.5
C2_2 C4_2 H4A_2 109.5
C2_2 C4_2 H4B_2 109.5
H4A_2 C4_2 H4B_2 109.5
C2_2 C4_2 H4C_2 109.5
H4A_2 C4_2 H4C_2 109.5
H4B_2 C4_2 H4C_2 109.5
C2_2 C5_2 H5A_2 109.5
C2_2 C5_2 H5B_2 109.5
H5A_2 C5_2 H5B_2 109.5
C2_2 C5_2 H5C_2 109.5
H5A_2 C5_2 H5C_2 109.5
H5B_2 C5_2 H5C_2 109.5
B1_3 C2_3 C4_3 111.9(3)
B1_3 C2_3 C3_3 109.3(3)
C4_3 C2_3 C3_3 109.3(3)
B1_3 C2_3 C5_3 110.0(11)
C4_3 C2_3 C5_3 108.7(10)
C3_3 C2_3 C5_3 107.7(11)
C2_3 C3_3 H3A_3 109.5
C2_3 C3_3 H3B_3 109.5
H3A_3 C3_3 H3B_3 109.5
C2_3 C3_3 H3C_3 109.5
H3A_3 C3_3 H3C_3 109.5
H3B_3 C3_3 H3C_3 109.5
C2_3 C4_3 H4A_3 109.5
C2_3 C4_3 H4B_3 109.5
H4A_3 C4_3 H4B_3 109.5
C2_3 C4_3 H4C_3 109.5
H4A_3 C4_3 H4C_3 109.5
H4B_3 C4_3 H4C_3 109.5
C2_3 C5_3 H5A_3 109.5
C2_3 C5_3 H5B_3 109.5
H5A_3 C5_3 H5B_3 109.5
C2_3 C5_3 H5C_3 109.5
H5A_3 C5_3 H5C_3 109.5
H5B_3 C5_3 H5C_3 109.5
B1_103 C2_103 C5_103 107.8(7)
B1_103 C2_103 C4_103 112.0(3)
C5_103 C2_103 C4_103 108.4(6)
B1_103 C2_103 C3_103 109.4(3)
C5_103 C2_103 C3_103 109.9(7)
C4_103 C2_103 C3_103 109.3(3)
C2_103 C3_103 H3A_103 109.5
C2_103 C3_103 H3B_103 109.5
H3A_103 C3_103 H3B_103 109.5
C2_103 C3_103 H3C_103 109.5
H3A_103 C3_103 H3C_103 109.5
H3B_103 C3_103 H3C_103 109.5
C2_103 C4_103 H4A_103 109.5
C2_103 C4_103 H4B_103 109.5
H4A_103 C4_103 H4B_103 109.5
C2_103 C4_103 H4C_103 109.5
H4A_103 C4_103 H4C_103 109.5
H4B_103 C4_103 H4C_103 109.5
C2_103 C5_103 H5A_103 109.5
C2_103 C5_103 H5B_103 109.5
H5A_103 C5_103 H5B_103 109.5
C2_103 C5_103 H5C_103 109.5
H5A_103 C5_103 H5C_103 109.5
H5B_103 C5_103 H5C_103 109.5
C2_4 C1_4 C5_4 106.5(4)
C2_4 C1_4 H1_4 126.7
C5_4 C1_4 H1_4 126.7
C3_4 C2_4 C1_4 109.0(5)
C3_4 C2_4 H2_4 125.5
C1_4 C2_4 H2_4 125.5
C4_4 C3_4 C2_4 108.0(5)
C4_4 C3_4 H3_4 126.0
C2_4 C3_4 H3_4 126.0
C3_4 C4_4 C5_4 108.5(5)
C3_4 C4_4 H4_4 125.7
C5_4 C4_4 H4_4 125.7
C4_4 C5_4 C1_4 107.9(5)
C4_4 C5_4 H5_4 126.0
C1_4 C5_4 H5_4 126.0
C5_5 C1_5 C2_5 108.0
C5_5 C1_5 H1_5 126.0
C2_5 C1_5 H1_5 126.0
C3_5 C2_5 C1_5 108.0
C3_5 C2_5 H2_5 126.0
C1_5 C2_5 H2_5 126.0
C2_5 C3_5 C4_5 108.0
C2_5 C3_5 H3_5 126.0
C4_5 C3_5 H3_5 126.0
C5_5 C4_5 C3_5 108.0
C5_5 C4_5 H4_5 126.0
C3_5 C4_5 H4_5 126.0
C4_5 C5_5 C1_5 108.0
C4_5 C5_5 H5_5 126.0
C1_5 C5_5 H5_5 126.0
C5_105 C1_105 C2_105 108.0
C5_105 C1_105 H1_105 126.0
C2_105 C1_105 H1_105 126.0
C3_105 C2_105 C1_105 108.0
C3_105 C2_105 H2_105 126.0
C1_105 C2_105 H2_105 126.0
C4_105 C3_105 C2_105 108.0
C4_105 C3_105 H3_105 126.0
C2_105 C3_105 H3_105 126.0
C3_105 C4_105 C5_105 108.0
C3_105 C4_105 H4_105 126.0
C5_105 C4_105 H4_105 126.0
C1_105 C5_105 C4_105 108.0
C1_105 C5_105 H5_105 126.0
C4_105 C5_105 H5_105 126.0
C1_11 Mn1_11 C2_11 89.8(2)
O1_11 C1_11 Mn1_11 176.9(5)
O2_11 C2_11 Mn1_11 176.5(4)
O2_11 C2_11 Ag1_11 113.3(3)
Mn1_11 C2_11 Ag1_11 70.16(16)
Mn2_11 Ag1_11 C4_11 42.1(2)
Mn2_11 Ag1_11 C2_11 117.40(15)
C4_11 Ag1_11 C2_11 97.6(2)
Mn2_11 Ag1_11 Mn1_11 157.90(13)
C4_11 Ag1_11 Mn1_11 127.9(2)
C2_11 Ag1_11 Mn1_11 40.57(12)
C3_11 Mn2_11 C4_11 89.2(4)
C3_11 Mn2_11 Ag1_11 119.8(3)
C4_11 Mn2_11 Ag1_11 69.1(3)
O3_11 C3_11 Mn2_11 174.2(9)
O4_11 C4_11 Mn2_11 178.4(7)
O4_11 C4_11 Ag1_11 112.5(6)
Mn2_11 C4_11 Ag1_11 68.8(3)
C4_111 Mn2_111 C3_111 88.2(6)
C4_111 Mn2_111 Ag1_111 119.5(4)
C3_111 Mn2_111 Ag1_111 75.3(4)
O3_111 C3_111 Mn2_111 175.0(12)
O4_111 C4_111 Mn2_111 175.5(11)
B1_12 C2_12 C5_12 109.8(3)
B1_12 C2_12 C4_12 111.5(3)
C5_12 C2_12 C4_12 108.0(3)
B1_12 C2_12 C3_12 109.3(3)
C5_12 C2_12 C3_12 109.4(4)
C4_12 C2_12 C3_12 108.8(3)
C2_12 C3_12 H3A_12 109.5
C2_12 C3_12 H3B_12 109.5
H3A_12 C3_12 H3B_12 109.5
C2_12 C3_12 H3C_12 109.5
H3A_12 C3_12 H3C_12 109.5
H3B_12 C3_12 H3C_12 109.5
C2_12 C4_12 H4A_12 109.5
C2_12 C4_12 H4B_12 109.5
H4A_12 C4_12 H4B_12 109.5
C2_12 C4_12 H4C_12 109.5
H4A_12 C4_12 H4C_12 109.5
H4B_12 C4_12 H4C_12 109.5
C2_12 C5_12 H5A_12 109.5
C2_12 C5_12 H5B_12 109.5
H5A_12 C5_12 H5B_12 109.5
C2_12 C5_12 H5C_12 109.5
H5A_12 C5_12 H5C_12 109.5
H5B_12 C5_12 H5C_12 109.5
B1_13 C2_13 C4_13 112.1(3)
B1_13 C2_13 C3_13 109.0(3)
C4_13 C2_13 C3_13 109.3(3)
B1_13 C2_13 C5_13 103.9(6)
C4_13 C2_13 C5_13 120.3(6)
C3_13 C2_13 C5_13 101.2(7)
C2_13 C3_13 H3A_13 109.5
C2_13 C3_13 H3B_13 109.5
H3A_13 C3_13 H3B_13 109.5
C2_13 C3_13 H3C_13 109.5
H3A_13 C3_13 H3C_13 109.5
H3B_13 C3_13 H3C_13 109.5
C2_13 C4_13 H4A_13 109.5
C2_13 C4_13 H4B_13 109.5
H4A_13 C4_13 H4B_13 109.5
C2_13 C4_13 H4C_13 109.5
H4A_13 C4_13 H4C_13 109.5
H4B_13 C4_13 H4C_13 109.5
C2_13 C5_13 H5A_13 109.5
C2_13 C5_13 H5B_13 109.5
H5A_13 C5_13 H5B_13 109.5
C2_13 C5_13 H5C_13 109.5
H5A_13 C5_13 H5C_13 109.5
H5B_13 C5_13 H5C_13 109.5
C5_113 C2_113 B1_113 102.7(9)
C5_113 C2_113 C4_113 96.7(10)
B1_113 C2_113 C4_113 111.9(3)
C5_113 C2_113 C3_113 126.2(11)
B1_113 C2_113 C3_113 109.2(3)
C4_113 C2_113 C3_113 109.4(3)
C2_113 C3_113 H3A_113 109.5
C2_113 C3_113 H3B_113 109.5
H3A_113 C3_113 H3B_113 109.5
C2_113 C3_113 H3C_113 109.5
H3A_113 C3_113 H3C_113 109.5
H3B_113 C3_113 H3C_113 109.5
C2_113 C4_113 H4A_113 109.5
C2_113 C4_113 H4B_113 109.5
H4A_113 C4_113 H4B_113 109.5
C2_113 C4_113 H4C_113 109.5
H4A_113 C4_113 H4C_113 109.5
H4B_113 C4_113 H4C_113 109.5
C2_113 C5_113 H5A_113 109.5
C2_113 C5_113 H5B_113 109.5
H5A_113 C5_113 H5B_113 109.5
C2_113 C5_113 H5C_113 109.5
H5A_113 C5_113 H5C_113 109.5
H5B_113 C5_113 H5C_113 109.5
C5_14 C1_14 C2_14 108.0
C5_14 C1_14 H1_14 126.0
C2_14 C1_14 H1_14 126.0
C3_14 C2_14 C1_14 108.0
C3_14 C2_14 H2_14 126.0
C1_14 C2_14 H2_14 126.0
C4_14 C3_14 C2_14 108.0
C4_14 C3_14 H3_14 126.0
C2_14 C3_14 H3_14 126.0
C5_14 C4_14 C3_14 108.0
C5_14 C4_14 H4_14 126.0
C3_14 C4_14 H4_14 126.0
C4_14 C5_14 C1_14 108.0
C4_14 C5_14 H5_14 126.0
C1_14 C5_14 H5_14 126.0
C5_114 C1_114 C2_114 110.8(8)
C5_114 C1_114 H1_114 124.6
C2_114 C1_114 H1_114 124.6
C1_114 C2_114 C3_114 106.1(7)
C1_114 C2_114 H2_114 126.9
C3_114 C2_114 H2_114 126.9
C2_114 C3_114 C4_114 109.9(7)
C2_114 C3_114 H3_114 125.1
C4_114 C3_114 H3_114 125.1
C3_114 C4_114 C5_114 105.5(7)
C3_114 C4_114 H4_114 127.2
C5_114 C4_114 H4_114 127.2
C1_114 C5_114 C4_114 107.7(8)
C1_114 C5_114 H5_114 126.2
C4_114 C5_114 H5_114 126.2
C5_15 C1_15 C2_15 108.0
C5_15 C1_15 H1_15 126.0
C2_15 C1_15 H1_15 126.0
C1_15 C2_15 C3_15 108.0
C1_15 C2_15 H2_15 126.0
C3_15 C2_15 H2_15 126.0
C4_15 C3_15 C2_15 108.0
C4_15 C3_15 H3_15 126.0
C2_15 C3_15 H3_15 126.0
C3_15 C4_15 C5_15 108.0
C3_15 C4_15 H4_15 126.0
C5_15 C4_15 H4_15 126.0
C1_15 C5_15 C4_15 108.0
C1_15 C5_15 H5_15 126.0
C4_15 C5_15 H5_15 126.0
C5_115 C1_115 C2_115 108.0
C5_115 C1_115 H1_115 126.0
C2_115 C1_115 H1_115 126.0
C3_115 C2_115 C1_115 108.0
C3_115 C2_115 H2_115 126.0
C1_115 C2_115 H2_115 126.0
C2_115 C3_115 C4_115 108.0
C2_115 C3_115 H3_115 126.0
C4_115 C3_115 H3_115 126.0
C3_115 C4_115 C5_115 108.0
C3_115 C4_115 H4_115 126.0
C5_115 C4_115 H4_115 126.0
C1_115 C5_115 C4_115 108.0
C1_115 C5_115 H5_115 126.0
C4_115 C5_115 H5_115 126.0
C6_21 C1_21 C2_21 116.0(3)
C6_21 C1_21 B1 123.5(3)
C2_21 C1_21 B1 120.2(3)
C3_21 C2_21 C1_21 121.5(4)
C3_21 C2_21 H2_21 119.3
C1_21 C2_21 H2_21 119.3
C2_21 C3_21 C4_21 122.7(4)
C2_21 C3_21 Cl7_21 119.3(3)
C4_21 C3_21 Cl7_21 118.0(3)
C5_21 C4_21 C3_21 116.0(4)
C5_21 C4_21 H4_21 122.0
C3_21 C4_21 H4_21 122.0
C4_21 C5_21 C6_21 122.8(4)
C4_21 C5_21 Cl8_21 117.5(3)
C6_21 C5_21 Cl8_21 119.7(3)
C5_21 C6_21 C1_21 121.0(4)
C5_21 C6_21 H6_21 119.5
C1_21 C6_21 H6_21 119.5
C6_22 C1_22 C2_22 116.4(3)
C6_22 C1_22 B1 121.7(3)
C2_22 C1_22 B1 121.4(3)
C3_22 C2_22 C1_22 120.9(3)
C3_22 C2_22 H2_22 119.5
C1_22 C2_22 H2_22 119.5
C4_22 C3_22 C2_22 122.5(3)
C4_22 C3_22 Cl7_22 118.1(3)
C2_22 C3_22 Cl7_22 119.4(3)
C5_22 C4_22 C3_22 116.5(3)
C5_22 C4_22 H4_22 121.8
C3_22 C4_22 H4_22 121.8
C4_22 C5_22 C6_22 122.7(3)
C4_22 C5_22 Cl8_22 118.0(3)
C6_22 C5_22 Cl8_22 119.2(3)
C5_22 C6_22 C1_22 121.0(3)
C5_22 C6_22 H6_22 119.5
C1_22 C6_22 H6_22 119.5
C2_23 C1_23 C6_23 117.0(3)
C2_23 C1_23 B1 119.9(3)
C6_23 C1_23 B1 122.9(3)
C3_23 C2_23 C1_23 120.9(3)
C3_23 C2_23 H2_23 119.5
C1_23 C2_23 H2_23 119.5
C4_23 C3_23 C2_23 122.3(3)
C4_23 C3_23 Cl7_23 118.0(3)
C2_23 C3_23 Cl7_23 119.7(3)
C5_23 C4_23 C3_23 116.8(3)
C5_23 C4_23 H4_23 121.6
C3_23 C4_23 H4_23 121.6
C4_23 C5_23 C6_23 122.8(4)
C4_23 C5_23 Cl8_23 117.8(3)
C6_23 C5_23 Cl8_23 119.4(3)
C5_23 C6_23 C1_23 120.2(4)
C5_23 C6_23 H6_23 119.9
C1_23 C6_23 H6_23 119.9
C6_24 C1_24 C2_24 116.5(3)
C6_24 C1_24 B1 120.8(3)
C2_24 C1_24 B1 122.5(3)
C3_24 C2_24 C1_24 120.9(4)
C3_24 C2_24 H2_24 119.6
C1_24 C2_24 H2_24 119.6
C4_24 C3_24 C2_24 122.1(4)
C4_24 C3_24 Cl7_24 118.0(3)
C2_24 C3_24 Cl7_24 119.8(3)
C5_24 C4_24 C3_24 116.9(4)
C5_24 C4_24 H4_24 121.6
C3_24 C4_24 H4_24 121.6
C4_24 C5_24 C6_24 122.4(4)
C4_24 C5_24 Cl8_24 118.7(3)
C6_24 C5_24 Cl8_24 118.9(3)
C5_24 C6_24 C1_24 121.1(4)
C5_24 C6_24 H6_24 119.4
C1_24 C6_24 H6_24 119.4
C2_31 C1_31 C6_31 116.1(4)
C2_31 C1_31 B2 121.9(4)
C6_31 C1_31 B2 121.9(4)
C3_31 C2_31 C1_31 120.9(5)
C3_31 C2_31 H2_31 119.6
C1_31 C2_31 H2_31 119.6
C4_31 C3_31 C2_31 122.2(5)
C4_31 C3_31 Cl7_31 118.2(4)
C2_31 C3_31 Cl7_31 119.6(4)
C3_31 C4_31 C5_31 117.4(5)
C3_31 C4_31 H4_31 121.3
C5_31 C4_31 H4_31 121.3
C6_31 C5_31 C4_31 121.4(5)
C6_31 C5_31 Cl8_31 120.7(4)
C4_31 C5_31 Cl8_31 117.8(4)
C5_31 C6_31 C1_31 122.0(4)
C5_31 C6_31 H6_31 119.0
C1_31 C6_31 H6_31 119.0
C2_131 C1_131 C6_131 120.0
C2_131 C1_131 B2 126.6(8)
C6_131 C1_131 B2 113.4(8)
C3_131 C2_131 C1_131 120.0
C3_131 C2_131 H2_131 120.0
C1_131 C2_131 H2_131 120.0
C4_131 C3_131 C2_131 120.0
C4_131 C3_131 Cl7_131 120.1(8)
C2_131 C3_131 Cl7_131 119.9(8)
C3_131 C4_131 C5_131 120.0
C3_131 C4_131 H4_131 120.0
C5_131 C4_131 H4_131 120.0
C4_131 C5_131 C6_131 120.0
C4_131 C5_131 Cl8_131 118.4(9)
C6_131 C5_131 Cl8_131 121.6(9)
C5_131 C6_131 C1_131 120.0
C5_131 C6_131 H6_131 120.0
C1_131 C6_131 H6_131 120.0
C2_32 C1_32 C6_32 116.7(3)
C2_32 C1_32 B2 121.1(3)
C6_32 C1_32 B2 122.0(3)
C3_32 C2_32 C1_32 121.2(4)
C3_32 C2_32 H2_32 119.4
C1_32 C2_32 H2_32 119.4
C4_32 C3_32 C2_32 122.0(3)
C4_32 C3_32 Cl7_32 118.4(3)
C2_32 C3_32 Cl7_32 119.6(3)
C5_32 C4_32 C3_32 116.5(3)
C5_32 C4_32 H4_32 121.8
C3_32 C4_32 H4_32 121.8
C6_32 C5_32 C4_32 122.7(4)
C6_32 C5_32 Cl8_32 119.6(3)
C4_32 C5_32 Cl8_32 117.7(3)
C5_32 C6_32 C1_32 120.9(3)
C5_32 C6_32 H6_32 119.5
C1_32 C6_32 H6_32 119.5
C2_33 C1_33 C6_33 116.6(3)
C2_33 C1_33 B2 121.9(3)
C6_33 C1_33 B2 121.1(3)
C3_33 C2_33 C1_33 121.0(4)
C3_33 C2_33 H2_33 119.5
C1_33 C2_33 H2_33 119.5
C2_33 C3_33 C4_33 121.9(4)
C2_33 C3_33 Cl7_33 119.5(3)
C4_33 C3_33 Cl7_33 118.6(3)
C5_33 C4_33 C3_33 117.1(4)
C5_33 C4_33 H4_33 121.4
C3_33 C4_33 H4_33 121.4
C4_33 C5_33 C6_33 122.1(4)
C4_33 C5_33 Cl8_33 118.2(3)
C6_33 C5_33 Cl8_33 119.7(3)
C5_33 C6_33 C1_33 121.3(4)
C5_33 C6_33 H6_33 119.4
C1_33 C6_33 H6_33 119.4
C2_34 C1_34 C6_34 116.3(3)
C2_34 C1_34 B2 119.3(3)
C6_34 C1_34 B2 124.3(3)
C3_34 C2_34 C1_34 121.8(4)
C3_34 C2_34 H2_34 119.1
C1_34 C2_34 H2_34 119.1
C2_34 C3_34 C4_34 122.2(4)
C2_34 C3_34 Cl7_34 118.0(3)
C4_34 C3_34 Cl7_34 119.7(3)
C3_34 C4_34 C5_34 116.1(4)
C3_34 C4_34 H4_34 121.9
C5_34 C4_34 H4_34 121.9
C4_34 C5_34 C6_34 122.8(4)
C4_34 C5_34 Cl8_34 117.9(3)
C6_34 C5_34 Cl8_34 119.3(3)
C5_34 C6_34 C1_34 120.7(4)
C5_34 C6_34 H6_34 119.6
C1_34 C6_34 H6_34 119.6

loop_
_geom_bond_atom_site_label_1
_geom_bond_atom_site_label_2
_geom_bond_distance
Mn1_1 C1_1 1.796(4)
Mn1_1 C2_1 1.820(4)
Mn1_1 Ag1_1 2.629(11)
C1_1 O1_1 1.142(5)
C2_1 O2_1 1.145(5)
Ag1_1 C3_1 2.61(2)
Ag1_1 Mn2_1 2.618(12)
Mn2_1 C4_1 1.771(14)
Mn2_1 C3_1 1.920(17)
C3_1 O3_1 1.09(2)
C4_1 O4_1 1.169(17)
Ag1_101 Mn2_101 2.687(7)
Mn2_101 C3_101 1.766(10)
Mn2_101 C4_101 1.790(8)
C3_101 O3_101 1.181(14)
C4_101 O4_101 1.141(10)
B1_2 C2_2 1.519(4)
C2_2 C4_2 1.542(4)
C2_2 C3_2 1.545(3)
C2_2 C5_2 1.565(6)
C3_2 H3A_2 0.9800
C3_2 H3B_2 0.9800
C3_2 H3C_2 0.9800
C4_2 H4A_2 0.9800
C4_2 H4B_2 0.9800
C4_2 H4C_2 0.9800
C5_2 H5A_2 0.9800
C5_2 H5B_2 0.9800
C5_2 H5C_2 0.9800
B1_3 C2_3 1.516(4)
C2_3 C4_3 1.541(4)
C2_3 C3_3 1.544(4)
C2_3 C5_3 1.548(18)
C3_3 H3A_3 0.9800
C3_3 H3B_3 0.9800
C3_3 H3C_3 0.9800
C4_3 H4A_3 0.9800
C4_3 H4B_3 0.9800
C4_3 H4C_3 0.9800
C5_3 H5A_3 0.9800
C5_3 H5B_3 0.9800
C5_3 H5C_3 0.9800
B1_103 C2_103 1.516(4)
C2_103 C5_103 1.538(11)
C2_103 C4_103 1.540(4)
C2_103 C3_103 1.544(4)
C3_103 H3A_103 0.9800
C3_103 H3B_103 0.9800
C3_103 H3C_103 0.9800
C4_103 H4A_103 0.9800
C4_103 H4B_103 0.9800
C4_103 H4C_103 0.9800
C5_103 H5A_103 0.9800
C5_103 H5B_103 0.9800
C5_103 H5C_103 0.9800
C1_4 C2_4 1.408(7)
C1_4 C5_4 1.410(7)
C1_4 H1_4 0.9500
C2_4 C3_4 1.388(8)
C2_4 H2_4 0.9500
C3_4 C4_4 1.383(8)
C3_4 H3_4 0.9500
C4_4 C5_4 1.403(7)
C4_4 H4_4 0.9500
C5_4 H5_4 0.9500
C1_5 C5_5 1.4200
C1_5 C2_5 1.4200
C1_5 H1_5 0.9500
C2_5 C3_5 1.4200
C2_5 H2_5 0.9500
C3_5 C4_5 1.4200
C3_5 H3_5 0.9500
C4_5 C5_5 1.4200
C4_5 H4_5 0.9500
C5_5 H5_5 0.9500
C1_105 C5_105 1.4200
C1_105 C2_105 1.4200
C1_105 H1_105 0.9500
C2_105 C3_105 1.4200
C2_105 H2_105 0.9500
C3_105 C4_105 1.4200
C3_105 H3_105 0.9500
C4_105 C5_105 1.4200
C4_105 H4_105 0.9500
C5_105 H5_105 0.9500
Mn1_11 C1_11 1.788(6)
Mn1_11 C2_11 1.813(5)
C1_11 O1_11 1.145(7)
C2_11 O2_11 1.145(6)
C2_11 Ag1_11 2.608(5)
Ag1_11 Mn2_11 2.577(5)
Ag1_11 C4_11 2.582(9)
Mn2_11 C3_11 1.811(10)
Mn2_11 C4_11 1.851(9)
C3_11 O3_11 1.125(10)
C4_11 O4_11 1.122(10)
Ag1_111 Mn2_111 2.735(7)
Mn2_111 C4_111 1.805(11)
Mn2_111 C3_111 1.849(13)
C3_111 O3_111 1.108(15)
C4_111 O4_111 1.120(13)
B1_12 C2_12 1.517(4)
C2_12 C5_12 1.535(6)
C2_12 C4_12 1.542(4)
C2_12 C3_12 1.545(4)
C3_12 H3A_12 0.9800
C3_12 H3B_12 0.9800
C3_12 H3C_12 0.9800
C4_12 H4A_12 0.9800
C4_12 H4B_12 0.9800
C4_12 H4C_12 0.9800
C5_12 H5A_12 0.9800
C5_12 H5B_12 0.9800
C5_12 H5C_12 0.9800
B1_13 C2_13 1.514(4)
C2_13 C4_13 1.540(4)
C2_13 C3_13 1.544(4)
C2_13 C5_13 1.621(12)
C3_13 H3A_13 0.9800
C3_13 H3B_13 0.9800
C3_13 H3C_13 0.9800
C4_13 H4A_13 0.9800
C4_13 H4B_13 0.9800
C4_13 H4C_13 0.9800
C5_13 H5A_13 0.9800
C5_13 H5B_13 0.9800
C5_13 H5C_13 0.9800
B1_113 C2_113 1.514(4)
C2_113 C5_113 1.428(18)
C2_113 C4_113 1.540(4)
C2_113 C3_113 1.544(4)
C3_113 H3A_113 0.9800
C3_113 H3B_113 0.9800
C3_113 H3C_113 0.9800
C4_113 H4A_113 0.9800
C4_113 H4B_113 0.9800
C4_113 H4C_113 0.9800
C5_113 H5A_113 0.9800
C5_113 H5B_113 0.9800
C5_113 H5C_113 0.9800
C1_14 C5_14 1.4200
C1_14 C2_14 1.4200
C1_14 H1_14 0.9500
C2_14 C3_14 1.4200
C2_14 H2_14 0.9500
C3_14 C4_14 1.4200
C3_14 H3_14 0.9500
C4_14 C5_14 1.4200
C4_14 H4_14 0.9500
C5_14 H5_14 0.9500
C1_114 C5_114 1.377(11)
C1_114 C2_114 1.397(11)
C1_114 H1_114 0.9500
C2_114 C3_114 1.413(11)
C2_114 H2_114 0.9500
C3_114 C4_114 1.415(11)
C3_114 H3_114 0.9500
C4_114 C5_114 1.449(12)
C4_114 H4_114 0.9500
C5_114 H5_114 0.9500
C1_15 C5_15 1.4200
C1_15 C2_15 1.4200
C1_15 H1_15 0.9500
C2_15 C3_15 1.4200
C2_15 H2_15 0.9500
C3_15 C4_15 1.4200
C3_15 H3_15 0.9500
C4_15 C5_15 1.4200
C4_15 H4_15 0.9500
C5_15 H5_15 0.9500
C1_115 C5_115 1.4200
C1_115 C2_115 1.4200
C1_115 H1_115 0.9500
C2_115 C3_115 1.4200
C2_115 H2_115 0.9500
C3_115 C4_115 1.4200
C3_115 H3_115 0.9500
C4_115 C5_115 1.4200
C4_115 H4_115 0.9500
C5_115 H5_115 0.9500
B1 C1_22 1.644(5)
B1 C1_21 1.648(6)
B1 C1_23 1.650(5)
B1 C1_24 1.650(5)
C1_21 C6_21 1.399(5)
C1_21 C2_21 1.404(5)
C2_21 C3_21 1.380(6)
C2_21 H2_21 0.9500
C3_21 C4_21 1.381(6)
C3_21 Cl7_21 1.759(4)
C4_21 C5_21 1.377(6)
C4_21 H4_21 0.9500
C5_21 C6_21 1.393(5)
C5_21 Cl8_21 1.748(4)
C6_21 H6_21 0.9500
C1_22 C6_22 1.396(5)
C1_22 C2_22 1.407(5)
C2_22 C3_22 1.385(5)
C2_22 H2_22 0.9500
C3_22 C4_22 1.382(5)
C3_22 Cl7_22 1.744(4)
C4_22 C5_22 1.374(5)
C4_22 H4_22 0.9500
C5_22 C6_22 1.387(5)
C5_22 Cl8_22 1.747(4)
C6_22 H6_22 0.9500
C1_23 C2_23 1.396(5)
C1_23 C6_23 1.407(5)
C2_23 C3_23 1.383(5)
C2_23 H2_23 0.9500
C3_23 C4_23 1.382(6)
C3_23 Cl7_23 1.747(4)
C4_23 C5_23 1.370(5)
C4_23 H4_23 0.9500
C5_23 C6_23 1.389(5)
C5_23 Cl8_23 1.754(4)
C6_23 H6_23 0.9500
C1_24 C6_24 1.399(5)
C1_24 C2_24 1.407(5)
C2_24 C3_24 1.389(6)
C2_24 H2_24 0.9500
C3_24 C4_24 1.381(6)
C3_24 Cl7_24 1.749(4)
C4_24 C5_24 1.378(6)
C4_24 H4_24 0.9500
C5_24 C6_24 1.383(6)
C5_24 Cl8_24 1.752(4)
C6_24 H6_24 0.9500
B2 C1_31 1.622(6)
B2 C1_33 1.639(5)
B2 C1_32 1.642(6)
B2 C1_34 1.645(5)
B2 C1_131 1.779(11)
C1_31 C2_31 1.402(7)
C1_31 C6_31 1.405(6)
C2_31 C3_31 1.393(7)
C2_31 H2_31 0.9500
C3_31 C4_31 1.375(7)
C3_31 Cl7_31 1.746(5)
C4_31 C5_31 1.384(7)
C4_31 H4_31 0.9500
C5_31 C6_31 1.379(7)
C5_31 Cl8_31 1.741(5)
C6_31 H6_31 0.9500
C1_131 C2_131 1.3900
C1_131 C6_131 1.3900
C2_131 C3_131 1.3900
C2_131 H2_131 0.9500
C3_131 C4_131 1.3900
C3_131 Cl7_131 1.749(12)
C4_131 C5_131 1.3900
C4_131 H4_131 0.9500
C5_131 C6_131 1.3900
C5_131 Cl8_131 1.705(12)
C6_131 H6_131 0.9500
C1_32 C2_32 1.399(5)
C1_32 C6_32 1.401(5)
C2_32 C3_32 1.389(5)
C2_32 H2_32 0.9500
C3_32 C4_32 1.388(6)
C3_32 Cl7_32 1.740(4)
C4_32 C5_32 1.384(6)
C4_32 H4_32 0.9500
C5_32 C6_32 1.382(5)
C5_32 Cl8_32 1.753(4)
C6_32 H6_32 0.9500
C1_33 C2_33 1.400(5)
C1_33 C6_33 1.401(5)
C2_33 C3_33 1.384(5)
C2_33 H2_33 0.9500
C3_33 C4_33 1.386(6)
C3_33 Cl7_33 1.744(4)
C4_33 C5_33 1.376(6)
C4_33 H4_33 0.9500
C5_33 C6_33 1.378(6)
C5_33 Cl8_33 1.748(4)
C6_33 H6_33 0.9500
C1_34 C2_34 1.393(5)
C1_34 C6_34 1.399(5)
C2_34 C3_34 1.379(6)
C2_34 H2_34 0.9500
C3_34 C4_34 1.382(6)
C3_34 Cl7_34 1.744(4)
C4_34 C5_34 1.382(6)
C4_34 H4_34 0.9500
C5_34 C6_34 1.388(6)
C5_34 Cl8_34 1.748(4)
C6_34 H6_34 0.9500

loop_
_geom_torsion_atom_site_label_1
_geom_torsion_atom_site_label_2
_geom_torsion_atom_site_label_3
_geom_torsion_atom_site_label_4
_geom_torsion
C5_4 C1_4 C2_4 C3_4 0.8(5)
C1_4 C2_4 C3_4 C4_4 -0.8(6)
C2_4 C3_4 C4_4 C5_4 0.5(6)
C3_4 C4_4 C5_4 C1_4 0.0(5)
C2_4 C1_4 C5_4 C4_4 -0.5(5)
C5_5 C1_5 C2_5 C3_5 0.0
C1_5 C2_5 C3_5 C4_5 0.0
C2_5 C3_5 C4_5 C5_5 0.0
C3_5 C4_5 C5_5 C1_5 0.0
C2_5 C1_5 C5_5 C4_5 0.0
C5_105 C1_105 C2_105 C3_105 0.0
C1_105 C2_105 C3_105 C4_105 0.0
C2_105 C3_105 C4_105 C5_105 0.0
C2_105 C1_105 C5_105 C4_105 0.0
C3_105 C4_105 C5_105 C1_105 0.0
C1_11 Mn1_11 C2_11 Ag1_11 -124.18(18)
C3_11 Mn2_11 C4_11 Ag1_11 122.4(3)
C5_14 C1_14 C2_14 C3_14 0.0
C1_14 C2_14 C3_14 C4_14 0.0
C2_14 C3_14 C4_14 C5_14 0.0
C3_14 C4_14 C5_14 C1_14 0.0
C2_14 C1_14 C5_14 C4_14 0.0
C5_114 C1_114 C2_114 C3_114 -0.8(9)
C1_114 C2_114 C3_114 C4_114 0.9(9)
C2_114 C3_114 C4_114 C5_114 -0.6(8)
C2_114 C1_114 C5_114 C4_114 0.4(9)
C3_114 C4_114 C5_114 C1_114 0.1(8)
C5_15 C1_15 C2_15 C3_15 0.0
C1_15 C2_15 C3_15 C4_15 0.0
C2_15 C3_15 C4_15 C5_15 0.0
C2_15 C1_15 C5_15 C4_15 0.0
C3_15 C4_15 C5_15 C1_15 0.0
C5_115 C1_115 C2_115 C3_115 0.0
C1_115 C2_115 C3_115 C4_115 0.0
C2_115 C3_115 C4_115 C5_115 0.0
C2_115 C1_115 C5_115 C4_115 0.0
C3_115 C4_115 C5_115 C1_115 0.0
C6_21 C1_21 C2_21 C3_21 0.3(6)
B1 C1_21 C2_21 C3_21 174.6(4)
C1_21 C2_21 C3_21 C4_21 -0.4(6)
C1_21 C2_21 C3_21 Cl7_21 -178.1(3)
C2_21 C3_21 C4_21 C5_21 0.3(6)
Cl7_21 C3_21 C4_21 C5_21 178.1(3)
C3_21 C4_21 C5_21 C6_21 -0.1(6)
C3_21 C4_21 C5_21 Cl8_21 -180.0(3)
C4_21 C5_21 C6_21 C1_21 -0.1(6)
Cl8_21 C5_21 C6_21 C1_21 179.8(3)
C2_21 C1_21 C6_21 C5_21 0.0(5)
B1 C1_21 C6_21 C5_21 -174.1(3)
C6_22 C1_22 C2_22 C3_22 1.0(5)
B1 C1_22 C2_22 C3_22 173.1(3)
C1_22 C2_22 C3_22 C4_22 0.2(5)
C1_22 C2_22 C3_22 Cl7_22 -177.9(3)
C2_22 C3_22 C4_22 C5_22 -1.2(5)
Cl7_22 C3_22 C4_22 C5_22 176.8(3)
C3_22 C4_22 C5_22 C6_22 1.1(5)
C3_22 C4_22 C5_22 Cl8_22 -178.1(3)
C4_22 C5_22 C6_22 C1_22 0.0(6)
Cl8_22 C5_22 C6_22 C1_22 179.2(3)
C2_22 C1_22 C6_22 C5_22 -1.0(5)
B1 C1_22 C6_22 C5_22 -173.2(3)
C6_23 C1_23 C2_23 C3_23 -0.9(5)
B1 C1_23 C2_23 C3_23 -176.2(3)
C1_23 C2_23 C3_23 C4_23 -0.5(6)
C1_23 C2_23 C3_23 Cl7_23 179.4(3)
C2_23 C3_23 C4_23 C5_23 0.6(6)
Cl7_23 C3_23 C4_23 C5_23 -179.3(3)
C3_23 C4_23 C5_23 C6_23 0.8(6)
C3_23 C4_23 C5_23 Cl8_23 -177.9(3)
C4_23 C5_23 C6_23 C1_23 -2.3(6)
Cl8_23 C5_23 C6_23 C1_23 176.3(3)
C2_23 C1_23 C6_23 C5_23 2.3(5)
B1 C1_23 C6_23 C5_23 177.4(3)
C6_24 C1_24 C2_24 C3_24 -1.4(6)
B1 C1_24 C2_24 C3_24 -176.1(3)
C1_24 C2_24 C3_24 C4_24 1.1(6)
C1_24 C2_24 C3_24 Cl7_24 -177.8(3)
C2_24 C3_24 C4_24 C5_24 0.0(6)
Cl7_24 C3_24 C4_24 C5_24 178.9(3)
C3_24 C4_24 C5_24 C6_24 -0.8(6)
C3_24 C4_24 C5_24 Cl8_24 179.2(3)
C4_24 C5_24 C6_24 C1_24 0.5(7)
Cl8_24 C5_24 C6_24 C1_24 -179.5(3)
C2_24 C1_24 C6_24 C5_24 0.6(6)
B1 C1_24 C6_24 C5_24 175.4(4)
C6_31 C1_31 C2_31 C3_31 0.5(7)
B2 C1_31 C2_31 C3_31 176.0(4)
C1_31 C2_31 C3_31 C4_31 -0.6(8)
C1_31 C2_31 C3_31 Cl7_31 178.2(4)
C2_31 C3_31 C4_31 C5_31 -0.3(8)
Cl7_31 C3_31 C4_31 C5_31 -179.1(4)
C3_31 C4_31 C5_31 C6_31 1.2(7)
C3_31 C4_31 C5_31 Cl8_31 178.7(4)
C4_31 C5_31 C6_31 C1_31 -1.3(8)
Cl8_31 C5_31 C6_31 C1_31 -178.7(4)
C2_31 C1_31 C6_31 C5_31 0.4(7)
B2 C1_31 C6_31 C5_31 -175.0(5)
C6_131 C1_131 C2_131 C3_131 0.0
B2 C1_131 C2_131 C3_131 177.6(14)
C1_131 C2_131 C3_131 C4_131 0.0
C1_131 C2_131 C3_131 Cl7_131 178.5(12)
C2_131 C3_131 C4_131 C5_131 0.0
Cl7_131 C3_131 C4_131 C5_131 -178.5(12)
C3_131 C4_131 C5_131 C6_131 0.0
C3_131 C4_131 C5_131 Cl8_131 179.6(12)
C4_131 C5_131 C6_131 C1_131 0.0
Cl8_131 C5_131 C6_131 C1_131 -179.6(13)
C2_131 C1_131 C6_131 C5_131 0.0
B2 C1_131 C6_131 C5_131 -177.9(12)
C6_32 C1_32 C2_32 C3_32 -1.5(5)
B2 C1_32 C2_32 C3_32 -177.3(3)
C1_32 C2_32 C3_32 C4_32 -0.3(5)
C1_32 C2_32 C3_32 Cl7_32 -179.2(3)
C2_32 C3_32 C4_32 C5_32 1.4(5)
Cl7_32 C3_32 C4_32 C5_32 -179.7(3)
C3_32 C4_32 C5_32 C6_32 -0.7(5)
C3_32 C4_32 C5_32 Cl8_32 -178.8(3)
C4_32 C5_32 C6_32 C1_32 -1.2(6)
Cl8_32 C5_32 C6_32 C1_32 176.9(3)
C2_32 C1_32 C6_32 C5_32 2.3(5)
B2 C1_32 C6_32 C5_32 177.9(3)
C6_33 C1_33 C2_33 C3_33 -2.7(6)
B2 C1_33 C2_33 C3_33 -175.3(4)
C1_33 C2_33 C3_33 C4_33 1.3(6)
C1_33 C2_33 C3_33 Cl7_33 -178.6(3)
C2_33 C3_33 C4_33 C5_33 0.9(6)
Cl7_33 C3_33 C4_33 C5_33 -179.1(3)
C3_33 C4_33 C5_33 C6_33 -1.7(6)
C3_33 C4_33 C5_33 Cl8_33 178.3(3)
C4_33 C5_33 C6_33 C1_33 0.2(6)
Cl8_33 C5_33 C6_33 C1_33 -179.8(3)
C2_33 C1_33 C6_33 C5_33 2.0(5)
B2 C1_33 C6_33 C5_33 174.6(3)
C6_34 C1_34 C2_34 C3_34 -0.1(6)
B2 C1_34 C2_34 C3_34 176.3(4)
C1_34 C2_34 C3_34 C4_34 0.5(7)
C1_34 C2_34 C3_34 Cl7_34 176.3(3)
C2_34 C3_34 C4_34 C5_34 0.1(8)
Cl7_34 C3_34 C4_34 C5_34 -175.7(4)
C3_34 C4_34 C5_34 C6_34 -1.0(9)
C3_34 C4_34 C5_34 Cl8_34 176.7(4)
C4_34 C5_34 C6_34 C1_34 1.4(8)
Cl8_34 C5_34 C6_34 C1_34 -176.3(4)
C2_34 C1_34 C6_34 C5_34 -0.7(7)
B2 C1_34 C6_34 C5_34 -177.0(4)
